data_7112918
loop_
_publ_author_name
'Molon, Mariusz'
'Cadenbach, Thomas'
'Bollermann, Timo'
'Gemel, Christian'
'Fischer, Roland A.'

_publ_section_title
;
 One electron organozinc ligands in metal rich molecules by Ga/Zn
 exchange: from Cp*Rh(GaCp*)2 to Cp*Rh(ZnR)4 units.
;
_journal_issue 31
_journal_name_full 'Chemical communications (Cambridge, England)'
_journal_page_first 5677
_journal_page_last 5679
_journal_paper_doi 10.1039/c0cc00146e
_journal_volume 46
_journal_year 2010
_chemical_formula_sum 'C80 H120 Cl13 Rh7 Zn18'
_chemical_formula_weight 3439.64
_chemical_name_systematic
;
?
;
_space_group_IT_number 88
_symmetry_cell_setting tetragonal
_symmetry_space_group_name_Hall '-I 4ad'
_symmetry_space_group_name_H-M 'I 41/a :2'
_atom_sites_solution_hydrogens geom
_atom_sites_solution_primary direct
_atom_sites_solution_secondary difmap
_audit_creation_method SHELXL-97
_cell_angle_alpha 90.00
_cell_angle_beta 90.00
_cell_angle_gamma 90.00
_cell_formula_units_Z 16
_cell_length_a 34.1449(7)
_cell_length_b 34.1449(7)
_cell_length_c 40.6732(19)
_cell_measurement_reflns_used 20854
_cell_measurement_temperature 105(2)
_cell_measurement_theta_max 25.00
_cell_measurement_theta_min 2.84
_cell_volume 47420(3)
_computing_cell_refinement 'CrysAlis RED 1.171.13, Oxford Diffraction'
_computing_data_collection 'CrysAlis CCD 1.171.13, Oxford Diffraction'
_computing_data_reduction 'CrysAlis RED 1.171.13, Oxford Diffraction'
_computing_molecular_graphics SHELXL-97
_computing_publication_material SHELXL-97
_computing_structure_refinement 'SHELXL-97 (Sheldrick, 1997)'
_computing_structure_solution 'SHELXS-97 (Sheldrick, 1990)'
_diffrn_ambient_temperature 105(2)
_diffrn_measured_fraction_theta_full 0.997
_diffrn_measured_fraction_theta_max 0.997
_diffrn_measurement_device_type 'Sapphire2-CCD, Oxford Diffraction'
_diffrn_measurement_method '560 images at 1.0 deg. in \w and 25 sec.'
_diffrn_radiation_monochromator graphite
_diffrn_radiation_source 'Enhance (Mo) X-ray Source'
_diffrn_radiation_type MoK\a
_diffrn_radiation_wavelength 0.71073
_diffrn_reflns_av_R_equivalents 0.1163
_diffrn_reflns_av_sigmaI/netI 0.2799
_diffrn_reflns_limit_h_max 40
_diffrn_reflns_limit_h_min -23
_diffrn_reflns_limit_k_max 28
_diffrn_reflns_limit_k_min -40
_diffrn_reflns_limit_l_max 37
_diffrn_reflns_limit_l_min -48
_diffrn_reflns_number 81161
_diffrn_reflns_theta_full 25.00
_diffrn_reflns_theta_max 25.00
_diffrn_reflns_theta_min 2.84
_exptl_absorpt_coefficient_mu 4.832
_exptl_absorpt_correction_T_max 0.467
_exptl_absorpt_correction_T_min 0.230
_exptl_absorpt_correction_type 'numeric analytical'
_exptl_absorpt_process_details 'Gaussian face-indexed'
_exptl_crystal_colour red
_exptl_crystal_density_diffrn 1.927
_exptl_crystal_density_method 'not measured'
_exptl_crystal_description needle
_exptl_crystal_F_000 26816
_exptl_crystal_size_max 0.34
_exptl_crystal_size_mid 0.27
_exptl_crystal_size_min 0.16
_platon_squeeze_details
;
;
_refine_diff_density_max 0.847
_refine_diff_density_min -1.061
_refine_diff_density_rms 0.150
_refine_ls_extinction_method none
_refine_ls_goodness_of_fit_ref 0.661
_refine_ls_hydrogen_treatment constr
_refine_ls_matrix_type full
_refine_ls_number_parameters 1073
_refine_ls_number_reflns 20854
_refine_ls_number_restraints 280
_refine_ls_restrained_S_all 0.666
_refine_ls_R_factor_all 0.1108
_refine_ls_R_factor_gt 0.0415
_refine_ls_shift/su_max 0.003
_refine_ls_shift/su_mean 0.000
_refine_ls_structure_factor_coef Fsqd
_refine_ls_weighting_details 'calc w=1/[\s^2^(Fo^2^)+(0.0177P)^2^+0.0000P] where P=(Fo^2^+2Fc^2^)/3'
_refine_ls_weighting_scheme calc
_refine_ls_wR_factor_gt 0.0778
_refine_ls_wR_factor_ref 0.0847
_reflns_number_gt 7988
_reflns_number_total 20854
_reflns_threshold_expression >2sigma(I)
_cod_data_source_file c0cc00146e.txt
_cod_data_source_block 2
_cod_original_sg_symbol_H-M I41/a
_cod_database_code 7112918

loop_
_symmetry_equiv_pos_as_xyz
'x, y, z'
'-x+1/2, -y, z+1/2'
'-y+3/4, x+1/4, z+1/4'
'y+3/4, -x+3/4, z+3/4'
'x+1/2, y+1/2, z+1/2'
'-x+1, -y+1/2, z+1'
'-y+5/4, x+3/4, z+3/4'
'y+5/4, -x+5/4, z+5/4'
'-x, -y, -z'
'x-1/2, y, -z-1/2'
'y-3/4, -x-1/4, -z-1/4'
'-y-3/4, x-3/4, -z-3/4'
'-x+1/2, -y+1/2, -z+1/2'
'x, y+1/2, -z'
'y-1/4, -x+1/4, -z+1/4'
'-y-1/4, x-1/4, -z-1/4'

loop_
_atom_site_label
_atom_site_type_symbol
_atom_site_fract_x
_atom_site_fract_y
_atom_site_fract_z
_atom_site_U_iso_or_equiv
_atom_site_adp_type
_atom_site_occupancy
_atom_site_symmetry_multiplicity
_atom_site_calc_flag
_atom_site_refinement_flags
Rh1 Rh 0.74946(3) 0.00868(3) 0.05755(2) 0.0260(3) Uani 1 1 d .
Rh2 Rh 0.68628(3) 0.24347(2) 0.34892(2) 0.0186(2) Uani 1 1 d .
Rh3 Rh 0.62430(2) 0.29660(2) 0.25232(2) 0.0179(2) Uani 1 1 d .
Rh4 Rh 0.67624(2) 0.22381(2) 0.16026(2) 0.0184(2) Uani 1 1 d .
Rh5 Rh 0.50976(2) 0.88775(2) 1.05991(2) 0.0198(2) Uani 1 1 d .
Rh6 Rh 0.48466(2) 0.88562(2) 0.94283(2) 0.0193(2) Uani 1 1 d .
Rh7 Rh 0.55520(2) 0.99622(3) 0.89952(2) 0.0197(2) Uani 1 1 d .
Zn1 Zn 0.65739(3) 0.26950(4) 0.29935(3) 0.0195(3) Uani 1 1 d .
Zn2 Zn 0.65276(3) 0.26086(3) 0.20685(3) 0.0187(3) Uani 1 1 d .
Zn3 Zn 0.75466(4) 0.26012(4) 0.34266(3) 0.0203(3) Uani 1 1 d .
Zn4 Zn 0.69437(4) 0.31307(4) 0.34706(4) 0.0308(4) Uani 1 1 d .
Zn5 Zn 0.60992(4) 0.22834(4) 0.25727(3) 0.0319(4) Uani 1 1 d .
Zn6 Zn 0.68589(4) 0.29204(4) 0.15041(3) 0.0279(4) Uani 1 1 d .
Zn7 Zn 0.71367(4) 0.20931(4) 0.30152(3) 0.0205(3) Uani 1 1 d .
Zn8 Zn 0.69432(3) 0.31069(4) 0.24848(3) 0.0198(3) Uani 1 1 d .
Zn9 Zn 0.70890(3) 0.20078(4) 0.20979(3) 0.0190(3) Uani 1 1 d .
Zn10 Zn 0.49724(4) 0.88875(4) 1.00137(3) 0.0225(3) Uani 1 1 d .
Zn11 Zn 0.52121(4) 0.94178(4) 0.92421(3) 0.0221(3) Uani 1 1 d .
Zn12 Zn 0.47740(4) 0.94686(4) 1.07814(3) 0.0217(3) Uani 1 1 d .
Zn13 Zn 0.44121(4) 0.88421(4) 1.04845(4) 0.0335(4) Uani 1 1 d .
Zn14 Zn 0.55263(4) 0.87574(5) 0.95533(4) 0.0497(5) Uani 1 1 d .
Zn15 Zn 0.48787(4) 0.99648(4) 0.88361(3) 0.0295(4) Uani 1 1 d .
Zn16 Zn 0.54247(4) 0.94413(4) 1.03569(3) 0.0218(3) Uani 1 1 d .
Zn17 Zn 0.45567(4) 0.94498(4) 0.96538(3) 0.0217(3) Uani 1 1 d .
Zn18 Zn 0.56421(4) 0.99749(4) 0.95890(3) 0.0209(3) Uani 1 1 d .
Cl1 Cl 0.7500 0.2500 0.2500 0.0139(9) Uani 1 2 d S
Cl2 Cl 0.68756(9) 0.37308(9) 0.36454(9) 0.0465(10) Uani 1 1 d .
Cl3 Cl 0.56743(9) 0.18164(9) 0.26078(9) 0.0465(10) Uani 1 1 d .
Cl4 Cl 0.68088(9) 0.34310(8) 0.11910(8) 0.0388(9) Uani 1 1 d .
Cl5 Cl 0.76435(8) 0.15769(8) 0.21298(7) 0.0244(7) Uani 1 1 d .
Cl6 Cl 0.67792(7) 0.17671(7) 0.25861(7) 0.0228(7) Uani 1 1 d .
Cl7 Cl 0.72984(7) 0.33403(7) 0.20080(6) 0.0201(7) Uani 1 1 d .
Cl8 Cl 0.5000 1.0000 1.0000 0.0196(9) Uani 1 2 d S
Cl9 Cl 0.38550(9) 0.85447(10) 1.05154(8) 0.0523(10) Uani 1 1 d .
Cl10 Cl 0.60435(10) 0.83993(11) 0.95751(10) 0.0710(12) Uani 1 1 d .
Cl11 Cl 0.44646(9) 0.99205(9) 0.84278(8) 0.0466(10) Uani 1 1 d .
Cl12 Cl 0.59050(8) 1.05052(8) 0.99016(7) 0.0263(7) Uani 1 1 d .
Cl13 Cl 0.59014(8) 0.94618(8) 0.99256(7) 0.0308(8) Uani 1 1 d .
Cl14 Cl 0.56885(8) 0.99981(8) 1.06571(7) 0.0244(7) Uani 1 1 d .
C1 C 0.7554(4) 0.0693(4) 0.0421(3) 0.036(3) Uani 1 1 d .
C2 C 0.7249(4) 0.0514(4) 0.0261(4) 0.048(4) Uani 1 1 d .
C3 C 0.7379(4) 0.0194(4) 0.0059(3) 0.042(4) Uani 1 1 d .
C4 C 0.7788(4) 0.0175(4) 0.0109(3) 0.040(4) Uani 1 1 d .
C5 C 0.7896(4) 0.0476(4) 0.0324(3) 0.041(4) Uani 1 1 d .
C6 C 0.7522(4) 0.1050(4) 0.0627(3) 0.070(5) Uani 1 1 d U
H6A H 0.7564 0.1282 0.0491 0.104 Uiso 1 1 calc R
H6B H 0.7720 0.1041 0.0802 0.104 Uiso 1 1 calc R
H6C H 0.7260 0.1062 0.0726 0.104 Uiso 1 1 calc R
C7 C 0.6820(4) 0.0654(5) 0.0278(4) 0.101(7) Uani 1 1 d .
H7A H 0.6773 0.0849 0.0106 0.151 Uiso 1 1 calc R
H7B H 0.6770 0.0770 0.0494 0.151 Uiso 1 1 calc R
H7C H 0.6645 0.0430 0.0244 0.151 Uiso 1 1 calc R
C8 C 0.7144(4) -0.0074(4) -0.0168(3) 0.079(5) Uani 1 1 d U
H8A H 0.7133 0.0041 -0.0389 0.118 Uiso 1 1 calc R
H8B H 0.6878 -0.0103 -0.0082 0.118 Uiso 1 1 calc R
H8C H 0.7271 -0.0331 -0.0179 0.118 Uiso 1 1 calc R
C9 C 0.8058(4) -0.0091(4) -0.0068(4) 0.081(5) Uani 1 1 d U
H9A H 0.8135 0.0029 -0.0277 0.122 Uiso 1 1 calc R
H9B H 0.7927 -0.0341 -0.0110 0.122 Uiso 1 1 calc R
H9C H 0.8292 -0.0136 0.0067 0.122 Uiso 1 1 calc R
C10 C 0.8308(4) 0.0597(4) 0.0442(4) 0.076(5) Uani 1 1 d .
H10A H 0.8424 0.0781 0.0285 0.114 Uiso 1 1 calc R
H10B H 0.8474 0.0364 0.0459 0.114 Uiso 1 1 calc R
H10C H 0.8288 0.0723 0.0658 0.114 Uiso 1 1 calc R
C11 C 0.7175(4) -0.0418(4) 0.0761(3) 0.039(4) Uani 1 1 d .
C12 C 0.7096(4) -0.0106(4) 0.0965(3) 0.036(3) Uani 1 1 d .
C13 C 0.7457(4) 0.0007(3) 0.1117(3) 0.029(3) Uani 1 1 d .
C14 C 0.7763(4) -0.0229(4) 0.0993(3) 0.036(3) Uani 1 1 d U
C15 C 0.7600(4) -0.0488(4) 0.0768(3) 0.045(4) Uani 1 1 d .
C16 C 0.6884(4) -0.0654(4) 0.0567(4) 0.084(5) Uani 1 1 d U
H16A H 0.6793 -0.0875 0.0701 0.125 Uiso 1 1 calc R
H16B H 0.7010 -0.0754 0.0367 0.125 Uiso 1 1 calc R
H16C H 0.6661 -0.0489 0.0507 0.125 Uiso 1 1 calc R
C17 C 0.6697(4) 0.0049(4) 0.1017(3) 0.061(4) Uani 1 1 d U
H17A H 0.6576 -0.0084 0.1205 0.091 Uiso 1 1 calc R
H17B H 0.6539 0.0005 0.0819 0.091 Uiso 1 1 calc R
H17C H 0.6712 0.0331 0.1062 0.091 Uiso 1 1 calc R
C18 C 0.7503(4) 0.0324(4) 0.1372(3) 0.067(5) Uani 1 1 d .
H18A H 0.7477 0.0209 0.1591 0.100 Uiso 1 1 calc R
H18B H 0.7300 0.0523 0.1340 0.100 Uiso 1 1 calc R
H18C H 0.7762 0.0444 0.1349 0.100 Uiso 1 1 calc R
C19 C 0.8189(3) -0.0220(4) 0.1086(3) 0.061(4) Uani 1 1 d U
H19A H 0.8231 -0.0387 0.1279 0.092 Uiso 1 1 calc R
H19B H 0.8266 0.0049 0.1138 0.092 Uiso 1 1 calc R
H19C H 0.8347 -0.0318 0.0903 0.092 Uiso 1 1 calc R
C20 C 0.7800(4) -0.0823(4) 0.0576(4) 0.078(5) Uani 1 1 d U
H20A H 0.7818 -0.1056 0.0716 0.118 Uiso 1 1 calc R
H20B H 0.8064 -0.0741 0.0511 0.118 Uiso 1 1 calc R
H20C H 0.7646 -0.0884 0.0379 0.118 Uiso 1 1 calc R
C21 C 0.6548(4) 0.2466(4) 0.3962(3) 0.039(4) Uani 1 1 d U
C22 C 0.6290(3) 0.2293(4) 0.3732(3) 0.041(4) Uani 1 1 d .
C23 C 0.6453(4) 0.1941(4) 0.3624(3) 0.031(3) Uani 1 1 d U
C24 C 0.6828(3) 0.1895(3) 0.3796(3) 0.023(3) Uani 1 1 d U
C25 C 0.6895(4) 0.2213(3) 0.4013(3) 0.037(3) Uani 1 1 d .
C26 C 0.6443(4) 0.2814(4) 0.4174(3) 0.079(5) Uani 1 1 d U
H26A H 0.6299 0.2725 0.4368 0.119 Uiso 1 1 calc R
H26B H 0.6280 0.2996 0.4048 0.119 Uiso 1 1 calc R
H26C H 0.6683 0.2948 0.4244 0.119 Uiso 1 1 calc R
C27 C 0.5891(4) 0.2452(4) 0.3648(3) 0.068(5) Uani 1 1 d U
H27A H 0.5696 0.2338 0.3796 0.102 Uiso 1 1 calc R
H27B H 0.5827 0.2383 0.3420 0.102 Uiso 1 1 calc R
H27C H 0.5892 0.2737 0.3672 0.102 Uiso 1 1 calc R
C28 C 0.6259(4) 0.1632(4) 0.3407(3) 0.065(5) Uani 1 1 d .
H28A H 0.6102 0.1455 0.3544 0.098 Uiso 1 1 calc R
H28B H 0.6461 0.1481 0.3292 0.098 Uiso 1 1 calc R
H28C H 0.6088 0.1761 0.3246 0.098 Uiso 1 1 calc R
C29 C 0.7070(4) 0.1526(3) 0.3802(4) 0.064(5) Uani 1 1 d .
H29A H 0.6967 0.1349 0.3971 0.096 Uiso 1 1 calc R
H29B H 0.7343 0.1592 0.3853 0.096 Uiso 1 1 calc R
H29C H 0.7057 0.1399 0.3587 0.096 Uiso 1 1 calc R
C30 C 0.7206(4) 0.2249(5) 0.4275(3) 0.081(6) Uani 1 1 d .
H30A H 0.7117 0.2117 0.4475 0.121 Uiso 1 1 calc R
H30B H 0.7253 0.2526 0.4321 0.121 Uiso 1 1 calc R
H30C H 0.7448 0.2126 0.4197 0.121 Uiso 1 1 calc R
C31 C 0.5927(3) 0.3434(4) 0.2796(3) 0.032(3) Uani 1 1 d U
C32 C 0.5654(3) 0.3160(3) 0.2675(3) 0.030(3) Uani 1 1 d .
C33 C 0.5678(4) 0.3160(4) 0.2326(4) 0.045(4) Uani 1 1 d .
C34 C 0.5950(4) 0.3424(4) 0.2230(4) 0.050(4) Uani 1 1 d U
C35 C 0.6118(3) 0.3600(4) 0.2514(4) 0.044(4) Uani 1 1 d U
C36 C 0.5949(4) 0.3585(4) 0.3158(3) 0.078(6) Uani 1 1 d .
H36A H 0.5759 0.3797 0.3189 0.118 Uiso 1 1 calc R
H36B H 0.6213 0.3684 0.3202 0.118 Uiso 1 1 calc R
H36C H 0.5889 0.3370 0.3309 0.118 Uiso 1 1 calc R
C37 C 0.5342(4) 0.2947(4) 0.2892(4) 0.070(5) Uani 1 1 d U
H37A H 0.5112 0.3115 0.2917 0.105 Uiso 1 1 calc R
H37B H 0.5454 0.2891 0.3109 0.105 Uiso 1 1 calc R
H37C H 0.5266 0.2701 0.2786 0.105 Uiso 1 1 calc R
C38 C 0.5368(4) 0.2936(5) 0.2116(4) 0.097(6) Uani 1 1 d U
H38A H 0.5140 0.3105 0.2078 0.145 Uiso 1 1 calc R
H38B H 0.5285 0.2699 0.2233 0.145 Uiso 1 1 calc R
H38C H 0.5483 0.2863 0.1904 0.145 Uiso 1 1 calc R
C39 C 0.6024(5) 0.3539(5) 0.1882(4) 0.126(7) Uani 1 1 d U
H39A H 0.5849 0.3754 0.1822 0.189 Uiso 1 1 calc R
H39B H 0.5975 0.3314 0.1738 0.189 Uiso 1 1 calc R
H39C H 0.6297 0.3623 0.1858 0.189 Uiso 1 1 calc R
C40 C 0.6390(4) 0.3943(4) 0.2531(4) 0.102(6) Uani 1 1 d U
H40A H 0.6238 0.4185 0.2540 0.154 Uiso 1 1 calc R
H40B H 0.6558 0.3946 0.2335 0.154 Uiso 1 1 calc R
H40C H 0.6554 0.3922 0.2728 0.154 Uiso 1 1 calc R
C41 C 0.6172(4) 0.2052(3) 0.1402(3) 0.034(3) Uani 1 1 d .
C42 C 0.6359(3) 0.1733(3) 0.1563(3) 0.022(3) Uani 1 1 d U
C43 C 0.6708(3) 0.1652(3) 0.1381(3) 0.021(3) Uani 1 1 d U
C44 C 0.6753(3) 0.1919(3) 0.1123(3) 0.023(3) Uani 1 1 d U
C45 C 0.6417(4) 0.2169(3) 0.1137(3) 0.029(3) Uani 1 1 d U
C46 C 0.5773(3) 0.2208(3) 0.1491(3) 0.049(4) Uani 1 1 d U
H46A H 0.5572 0.2069 0.1365 0.074 Uiso 1 1 calc R
H46B H 0.5760 0.2488 0.1440 0.074 Uiso 1 1 calc R
H46C H 0.5727 0.2169 0.1727 0.074 Uiso 1 1 calc R
C47 C 0.6195(3) 0.1487(3) 0.1831(3) 0.045(4) Uani 1 1 d .
H47A H 0.6026 0.1284 0.1736 0.068 Uiso 1 1 calc R
H47B H 0.6041 0.1652 0.1980 0.068 Uiso 1 1 calc R
H47C H 0.6409 0.1364 0.1953 0.068 Uiso 1 1 calc R
C48 C 0.6966(3) 0.1303(3) 0.1427(3) 0.034(3) Uani 1 1 d .
H48A H 0.6865 0.1084 0.1296 0.052 Uiso 1 1 calc R
H48B H 0.6969 0.1229 0.1660 0.052 Uiso 1 1 calc R
H48C H 0.7232 0.1366 0.1355 0.052 Uiso 1 1 calc R
C49 C 0.7065(3) 0.1917(3) 0.0858(3) 0.046(4) Uani 1 1 d U
H49A H 0.6981 0.1750 0.0675 0.069 Uiso 1 1 calc R
H49B H 0.7311 0.1816 0.0949 0.069 Uiso 1 1 calc R
H49C H 0.7106 0.2185 0.0778 0.069 Uiso 1 1 calc R
C50 C 0.6295(4) 0.2478(3) 0.0885(3) 0.065(5) Uani 1 1 d .
H50A H 0.6142 0.2353 0.0710 0.097 Uiso 1 1 calc R
H50B H 0.6529 0.2599 0.0790 0.097 Uiso 1 1 calc R
H50C H 0.6136 0.2679 0.0992 0.097 Uiso 1 1 calc R
C51 C 0.5190(3) 0.8635(4) 1.1110(3) 0.036(3) Uani 1 1 d U
C52 C 0.5554(3) 0.8782(3) 1.0989(3) 0.029(3) Uani 1 1 d U
C53 C 0.5666(3) 0.8558(3) 1.0687(3) 0.026(3) Uani 1 1 d U
C54 C 0.5360(3) 0.8270(3) 1.0618(3) 0.028(3) Uani 1 1 d U
C55 C 0.5065(3) 0.8324(3) 1.0882(3) 0.034(3) Uani 1 1 d U
C56 C 0.5002(4) 0.8721(4) 1.1424(3) 0.057(4) Uani 1 1 d .
H56A H 0.5123 0.8562 1.1597 0.086 Uiso 1 1 calc R
H56B H 0.4722 0.8660 1.1410 0.086 Uiso 1 1 calc R
H56C H 0.5036 0.9000 1.1476 0.086 Uiso 1 1 calc R
C57 C 0.5812(4) 0.9070(4) 1.1165(3) 0.054(4) Uani 1 1 d .
H57A H 0.5983 0.8930 1.1319 0.082 Uiso 1 1 calc R
H57B H 0.5650 0.9257 1.1286 0.082 Uiso 1 1 calc R
H57C H 0.5973 0.9211 1.1004 0.082 Uiso 1 1 calc R
C58 C 0.6046(3) 0.8590(4) 1.0490(3) 0.060(4) Uani 1 1 d .
H58A H 0.6245 0.8419 1.0589 0.089 Uiso 1 1 calc R
H58B H 0.6139 0.8861 1.0494 0.089 Uiso 1 1 calc R
H58C H 0.5998 0.8509 1.0263 0.089 Uiso 1 1 calc R
C59 C 0.5396(3) 0.7949(3) 1.0356(3) 0.040(4) Uani 1 1 d .
H59A H 0.5539 0.7725 1.0448 0.060 Uiso 1 1 calc R
H59B H 0.5539 0.8052 1.0165 0.060 Uiso 1 1 calc R
H59C H 0.5134 0.7865 1.0288 0.060 Uiso 1 1 calc R
C60 C 0.4722(3) 0.8051(3) 1.0938(3) 0.046(4) Uani 1 1 d U
H60A H 0.4807 0.7827 1.1071 0.069 Uiso 1 1 calc R
H60B H 0.4622 0.7958 1.0726 0.069 Uiso 1 1 calc R
H60C H 0.4514 0.8192 1.1055 0.069 Uiso 1 1 calc R
C61 C 0.4606(3) 0.8244(3) 0.9400(3) 0.024(3) Uani 1 1 d .
C62 C 0.4852(3) 0.8332(3) 0.9110(3) 0.023(3) Uani 1 1 d U
C63 C 0.4683(3) 0.8638(3) 0.8923(3) 0.024(3) Uani 1 1 d .
C64 C 0.4337(3) 0.8755(3) 0.9086(3) 0.020(3) Uani 1 1 d .
C65 C 0.4284(3) 0.8514(3) 0.9380(3) 0.026(3) Uani 1 1 d U
C66 C 0.4637(3) 0.7907(3) 0.9646(3) 0.032(3) Uani 1 1 d U
H66A H 0.4500 0.7677 0.9558 0.048 Uiso 1 1 calc R
H66B H 0.4518 0.7985 0.9855 0.048 Uiso 1 1 calc R
H66C H 0.4914 0.7843 0.9681 0.048 Uiso 1 1 calc R
C67 C 0.5205(3) 0.8089(3) 0.9003(3) 0.039(3) Uani 1 1 d U
H67A H 0.5117 0.7876 0.8860 0.059 Uiso 1 1 calc R
H67B H 0.5335 0.7980 0.9197 0.059 Uiso 1 1 calc R
H67C H 0.5389 0.8256 0.8882 0.059 Uiso 1 1 calc R
C68 C 0.4823(3) 0.8773(3) 0.8591(3) 0.036(3) Uani 1 1 d .
H68A H 0.4698 0.8615 0.8419 0.054 Uiso 1 1 calc R
H68B H 0.5108 0.8741 0.8577 0.054 Uiso 1 1 calc R
H68C H 0.4755 0.9049 0.8560 0.054 Uiso 1 1 calc R
C69 C 0.4034(3) 0.9045(3) 0.8966(3) 0.032(3) Uani 1 1 d .
H69A H 0.3849 0.8913 0.8819 0.048 Uiso 1 1 calc R
H69B H 0.4165 0.9257 0.8846 0.048 Uiso 1 1 calc R
H69C H 0.3893 0.9155 0.9154 0.048 Uiso 1 1 calc R
C70 C 0.5999(3) 0.9573(3) 0.8766(3) 0.029(3) Uani 1 1 d .
C71 C 0.3932(3) 0.8509(3) 0.9593(3) 0.033(3) Uani 1 1 d U
H71A H 0.3737 0.8330 0.9501 0.049 Uiso 1 1 calc R
H71B H 0.3821 0.8774 0.9606 0.049 Uiso 1 1 calc R
H71C H 0.4006 0.8421 0.9814 0.049 Uiso 1 1 calc R
C72 C 0.6200(3) 0.9905(4) 0.8928(3) 0.038(3) Uani 1 1 d U
C73 C 0.6074(4) 1.0267(4) 0.8778(3) 0.041(4) Uani 1 1 d U
C74 C 0.5816(3) 1.0174(3) 0.8527(3) 0.024(3) Uani 1 1 d U
C75 C 0.5771(3) 0.9760(3) 0.8510(3) 0.023(3) Uani 1 1 d .
C76 C 0.6081(4) 0.9156(4) 0.8820(3) 0.053(4) Uani 1 1 d .
H76A H 0.6300 0.9074 0.8680 0.079 Uiso 1 1 calc R
H76B H 0.5848 0.9002 0.8764 0.079 Uiso 1 1 calc R
H76C H 0.6149 0.9113 0.9051 0.079 Uiso 1 1 calc R
C77 C 0.6520(4) 0.9860(4) 0.9192(3) 0.074(5) Uani 1 1 d U
H77A H 0.6776 0.9839 0.9085 0.111 Uiso 1 1 calc R
H77B H 0.6470 0.9622 0.9321 0.111 Uiso 1 1 calc R
H77C H 0.6517 1.0088 0.9338 0.111 Uiso 1 1 calc R
C78 C 0.6260(4) 1.0664(4) 0.8888(4) 0.072(5) Uani 1 1 d U
H78A H 0.6497 1.0713 0.8759 0.108 Uiso 1 1 calc R
H78B H 0.6326 1.0651 0.9122 0.108 Uiso 1 1 calc R
H78C H 0.6072 1.0876 0.8851 0.108 Uiso 1 1 calc R
C79 C 0.5663(4) 1.0462(3) 0.8280(3) 0.048(4) Uani 1 1 d U
H79A H 0.5856 1.0496 0.8104 0.072 Uiso 1 1 calc R
H79B H 0.5616 1.0714 0.8388 0.072 Uiso 1 1 calc R
H79C H 0.5418 1.0363 0.8186 0.072 Uiso 1 1 calc R
C80 C 0.5553(3) 0.9551(3) 0.8224(3) 0.043(4) Uani 1 1 d .
H80A H 0.5736 0.9504 0.8043 0.064 Uiso 1 1 calc R
H80B H 0.5337 0.9716 0.8148 0.064 Uiso 1 1 calc R
H80C H 0.5449 0.9300 0.8303 0.064 Uiso 1 1 calc R

loop_
_atom_site_aniso_label
_atom_site_aniso_U_11
_atom_site_aniso_U_22
_atom_site_aniso_U_33
_atom_site_aniso_U_23
_atom_site_aniso_U_13
_atom_site_aniso_U_12
Rh1 0.0197(6) 0.0305(6) 0.0277(6) 0.0006(5) -0.0022(5) -0.0004(5)
Rh2 0.0214(6) 0.0198(6) 0.0148(5) 0.0029(4) 0.0041(5) 0.0014(4)
Rh3 0.0146(5) 0.0197(6) 0.0193(6) -0.0004(4) 0.0001(4) 0.0032(4)
Rh4 0.0194(6) 0.0187(6) 0.0170(5) -0.0045(4) -0.0045(4) -0.0002(4)
Rh5 0.0194(6) 0.0183(5) 0.0218(6) 0.0035(5) -0.0039(5) 0.0012(4)
Rh6 0.0199(6) 0.0171(5) 0.0208(6) -0.0028(5) -0.0027(5) -0.0024(4)
Rh7 0.0198(6) 0.0219(6) 0.0173(5) -0.0016(5) 0.0013(5) -0.0015(4)
Zn1 0.0181(8) 0.0232(8) 0.0171(8) -0.0007(7) 0.0016(6) 0.0003(6)
Zn2 0.0180(8) 0.0193(8) 0.0188(8) -0.0036(6) -0.0016(6) 0.0010(6)
Zn3 0.0222(8) 0.0220(8) 0.0168(8) -0.0020(7) 0.0000(7) 0.0012(6)
Zn4 0.0313(9) 0.0247(9) 0.0362(10) -0.0037(7) -0.0046(8) 0.0000(7)
Zn5 0.0343(9) 0.0317(9) 0.0297(9) -0.0008(8) 0.0021(8) -0.0103(7)
Zn6 0.0309(9) 0.0255(9) 0.0273(9) 0.0005(7) 0.0037(7) 0.0027(7)
Zn7 0.0214(8) 0.0223(8) 0.0179(8) -0.0016(7) 0.0036(7) 0.0009(6)
Zn8 0.0186(8) 0.0226(8) 0.0184(8) -0.0012(6) 0.0020(7) -0.0007(6)
Zn9 0.0190(8) 0.0189(8) 0.0191(8) -0.0015(7) -0.0031(6) 0.0008(6)
Zn10 0.0252(8) 0.0200(8) 0.0223(8) 0.0016(7) -0.0042(7) -0.0002(6)
Zn11 0.0225(8) 0.0207(8) 0.0232(8) -0.0005(7) -0.0007(7) -0.0023(6)
Zn12 0.0228(8) 0.0202(8) 0.0222(8) 0.0015(7) -0.0023(7) 0.0008(6)
Zn13 0.0282(9) 0.0380(10) 0.0342(10) -0.0043(8) -0.0018(8) -0.0051(7)
Zn14 0.0457(11) 0.0542(12) 0.0493(12) 0.0036(9) -0.0019(9) 0.0049(8)
Zn15 0.0272(9) 0.0319(9) 0.0294(9) -0.0007(8) -0.0071(7) -0.0021(7)
Zn16 0.0229(8) 0.0202(8) 0.0223(8) 0.0029(7) -0.0023(7) -0.0013(6)
Zn17 0.0244(8) 0.0192(8) 0.0213(8) -0.0023(7) -0.0046(7) 0.0006(6)
Zn18 0.0216(8) 0.0218(8) 0.0191(8) 0.0002(7) -0.0002(7) 0.0005(6)
Cl1 0.010(2) 0.019(2) 0.013(2) -0.0022(17) 0.0019(18) -0.0005(17)
Cl2 0.043(2) 0.032(2) 0.065(3) -0.0230(19) 0.005(2) 0.0005(16)
Cl3 0.036(2) 0.041(2) 0.062(3) -0.0064(19) 0.0100(19) -0.0167(16)
Cl4 0.047(2) 0.031(2) 0.038(2) 0.0065(17) -0.0066(18) 0.0031(16)
Cl5 0.0259(18) 0.0217(17) 0.0256(18) -0.0007(14) -0.0046(14) 0.0004(13)
Cl6 0.0241(17) 0.0199(17) 0.0245(18) 0.0019(14) -0.0042(14) -0.0047(13)
Cl7 0.0259(17) 0.0164(16) 0.0180(17) 0.0007(13) -0.0014(14) 0.0034(13)
Cl8 0.021(2) 0.020(2) 0.018(2) 0.002(2) -0.0002(19) -0.0006(18)
Cl9 0.046(2) 0.070(3) 0.041(2) 0.001(2) 0.0037(19) -0.0224(19)
Cl10 0.058(3) 0.090(3) 0.064(3) 0.002(2) 0.003(2) 0.030(2)
Cl11 0.050(2) 0.057(2) 0.033(2) -0.0031(18) -0.0215(18) 0.0010(18)
Cl12 0.0269(18) 0.0269(18) 0.0251(18) 0.0019(15) -0.0028(15) -0.0009(13)
Cl13 0.0305(19) 0.0321(19) 0.0298(19) 0.0037(16) -0.0005(16) 0.0024(14)
Cl14 0.0290(18) 0.0208(17) 0.0233(17) 0.0006(14) -0.0083(14) -0.0020(13)
C1 0.044(10) 0.036(9) 0.029(8) 0.013(7) 0.006(8) -0.001(7)
C2 0.024(9) 0.061(11) 0.057(11) 0.027(9) 0.006(8) 0.014(8)
C3 0.050(10) 0.062(11) 0.013(8) 0.013(7) -0.011(7) -0.004(8)
C4 0.045(10) 0.046(10) 0.029(9) 0.011(7) 0.008(8) 0.017(8)
C5 0.026(9) 0.056(10) 0.040(9) 0.009(8) 0.003(7) -0.006(7)
C6 0.101(9) 0.055(8) 0.053(8) -0.012(7) 0.011(7) 0.004(7)
C7 0.042(11) 0.133(16) 0.126(16) 0.078(13) 0.015(11) 0.021(10)
C8 0.089(9) 0.090(9) 0.057(8) -0.005(7) -0.022(7) -0.026(7)
C9 0.094(9) 0.071(8) 0.080(9) 0.007(7) 0.045(7) 0.029(7)
C10 0.038(10) 0.103(13) 0.088(13) 0.039(11) -0.013(9) -0.039(9)
C11 0.052(10) 0.039(9) 0.025(8) 0.011(7) -0.004(7) -0.031(8)
C12 0.033(9) 0.044(9) 0.030(8) -0.002(7) 0.011(7) -0.014(7)
C13 0.042(9) 0.022(8) 0.024(8) 0.013(6) 0.007(7) -0.002(7)
C14 0.041(7) 0.026(6) 0.040(7) 0.017(6) 0.001(6) -0.002(6)
C15 0.070(12) 0.039(9) 0.028(9) 0.011(7) 0.010(8) -0.002(8)
C16 0.083(9) 0.082(8) 0.085(9) 0.014(7) -0.008(7) -0.047(7)
C17 0.042(7) 0.082(8) 0.058(8) 0.017(7) 0.015(7) 0.004(6)
C18 0.092(12) 0.086(12) 0.022(9) -0.018(9) -0.005(9) -0.003(10)
C19 0.037(7) 0.077(8) 0.070(8) 0.028(7) -0.003(7) 0.002(6)
C20 0.096(9) 0.063(8) 0.076(9) 0.004(7) 0.010(7) 0.027(7)
C21 0.054(7) 0.037(7) 0.026(7) 0.006(6) 0.025(6) 0.001(6)
C22 0.018(8) 0.075(11) 0.030(9) 0.023(8) 0.004(7) 0.014(7)
C23 0.032(6) 0.034(6) 0.026(6) 0.011(5) 0.016(5) -0.009(5)
C24 0.025(5) 0.022(5) 0.022(5) 0.006(4) 0.012(4) -0.002(4)
C25 0.054(10) 0.029(8) 0.029(8) 0.011(7) 0.011(7) 0.000(7)
C26 0.100(9) 0.072(8) 0.066(8) -0.001(7) 0.022(7) 0.016(7)
C27 0.042(7) 0.088(8) 0.075(8) 0.024(7) 0.028(7) 0.013(7)
C28 0.076(11) 0.080(12) 0.040(10) 0.020(9) 0.007(9) -0.050(9)
C29 0.055(10) 0.029(9) 0.108(14) 0.024(9) 0.025(9) 0.021(7)
C30 0.047(10) 0.150(16) 0.045(10) 0.047(11) -0.023(9) -0.035(10)
C31 0.018(6) 0.040(7) 0.038(7) -0.001(6) -0.005(6) 0.021(5)
C32 0.025(8) 0.030(8) 0.034(9) 0.013(7) 0.006(7) 0.016(6)
C33 0.024(9) 0.061(10) 0.050(10) -0.042(9) -0.015(8) 0.022(7)
C34 0.049(8) 0.061(8) 0.039(7) 0.011(7) 0.018(7) 0.035(6)
C35 0.025(6) 0.031(7) 0.076(8) -0.003(6) 0.011(7) 0.016(5)
C36 0.080(12) 0.080(12) 0.076(12) -0.055(10) -0.048(10) 0.052(9)
C37 0.041(7) 0.079(8) 0.090(9) 0.005(7) 0.016(7) 0.021(6)
C38 0.075(8) 0.110(9) 0.105(10) -0.021(8) -0.019(8) 0.045(7)
C39 0.131(10) 0.126(10) 0.121(10) 0.034(8) 0.018(8) 0.062(8)
C40 0.079(9) 0.077(9) 0.151(10) 0.016(8) 0.029(8) 0.016(7)
C41 0.036(9) 0.024(8) 0.042(9) -0.009(7) -0.007(7) -0.003(6)
C42 0.028(6) 0.013(6) 0.024(6) -0.006(5) 0.000(5) -0.008(5)
C43 0.025(5) 0.015(5) 0.022(5) -0.013(5) -0.001(5) 0.000(4)
C44 0.031(6) 0.019(5) 0.018(5) -0.008(5) -0.005(5) -0.009(4)
C45 0.039(7) 0.025(6) 0.023(6) -0.010(5) -0.013(6) -0.005(5)
C46 0.039(7) 0.047(7) 0.062(8) -0.019(6) -0.018(6) -0.002(6)
C47 0.033(8) 0.043(9) 0.059(10) -0.016(8) 0.003(8) -0.021(7)
C48 0.033(8) 0.027(8) 0.043(9) -0.022(7) -0.011(7) -0.004(6)
C49 0.061(7) 0.045(7) 0.033(7) -0.021(6) 0.007(6) -0.006(6)
C50 0.119(13) 0.024(8) 0.051(10) 0.000(8) -0.053(10) -0.004(8)
C51 0.024(7) 0.063(9) 0.019(7) 0.005(6) 0.000(5) 0.019(6)
C52 0.028(7) 0.020(7) 0.040(8) 0.007(5) -0.008(6) 0.014(5)
C53 0.025(5) 0.024(5) 0.028(5) 0.014(4) -0.006(4) 0.011(4)
C54 0.033(6) 0.028(6) 0.022(6) 0.012(5) -0.013(5) 0.005(5)
C55 0.024(6) 0.037(6) 0.041(6) 0.021(5) -0.010(5) 0.001(5)
C56 0.081(11) 0.064(10) 0.027(9) 0.006(8) 0.012(8) 0.049(8)
C57 0.058(10) 0.062(10) 0.043(9) -0.004(8) -0.036(8) -0.007(8)
C58 0.025(9) 0.094(12) 0.060(11) 0.018(9) -0.009(8) 0.019(8)
C59 0.064(10) 0.023(8) 0.034(8) -0.006(7) -0.004(7) 0.014(6)
C60 0.042(7) 0.042(7) 0.054(8) 0.031(6) -0.003(6) -0.002(6)
C61 0.019(7) 0.022(7) 0.031(8) -0.007(6) -0.007(6) -0.005(5)
C62 0.020(6) 0.019(6) 0.030(6) -0.014(5) 0.006(5) -0.002(5)
C63 0.033(8) 0.016(7) 0.021(7) -0.001(6) -0.014(6) -0.009(6)
C64 0.019(7) 0.021(7) 0.020(7) -0.011(6) -0.006(6) 0.002(6)
C65 0.030(6) 0.013(6) 0.036(7) -0.009(5) -0.001(6) 0.000(5)
C66 0.040(7) 0.021(6) 0.035(7) 0.011(5) -0.006(6) 0.007(5)
C67 0.046(7) 0.027(6) 0.045(7) -0.021(6) 0.006(6) 0.000(5)
C68 0.042(9) 0.051(9) 0.015(7) -0.007(7) -0.007(6) -0.008(7)
C69 0.033(8) 0.031(8) 0.033(8) -0.007(7) -0.017(7) 0.000(6)
C70 0.028(8) 0.021(8) 0.039(9) -0.013(7) -0.004(7) -0.002(6)
C71 0.021(6) 0.033(6) 0.045(7) -0.005(6) 0.005(6) -0.012(5)
C72 0.027(6) 0.066(8) 0.020(6) 0.001(6) 0.007(5) 0.017(6)
C73 0.034(7) 0.038(7) 0.050(7) -0.017(6) 0.021(6) -0.003(6)
C74 0.018(6) 0.035(6) 0.020(6) -0.003(5) 0.010(5) 0.001(5)
C75 0.021(7) 0.032(8) 0.017(7) 0.000(6) 0.010(6) -0.006(6)
C76 0.066(10) 0.052(10) 0.040(9) 0.001(8) 0.011(8) 0.045(8)
C77 0.050(8) 0.110(9) 0.063(8) -0.004(7) -0.006(7) 0.005(7)
C78 0.075(8) 0.058(8) 0.082(9) -0.008(7) 0.031(7) -0.023(7)
C79 0.061(7) 0.050(7) 0.032(7) 0.017(6) 0.017(6) 0.010(6)
C80 0.027(8) 0.062(10) 0.040(9) -0.011(8) -0.004(7) 0.009(7)

loop_
_atom_type_symbol
_atom_type_description
_atom_type_scat_dispersion_real
_atom_type_scat_dispersion_imag
_atom_type_scat_source
C C 0.0033 0.0016 'International Tables Vol C Tables 4.2.6.8 and 6.1.1.4'
H H 0.0000 0.0000 'International Tables Vol C Tables 4.2.6.8 and 6.1.1.4'
Cl Cl 0.1484 0.1585 'International Tables Vol C Tables 4.2.6.8 and 6.1.1.4'
Zn Zn 0.2839 1.4301 'International Tables Vol C Tables 4.2.6.8 and 6.1.1.4'
Rh Rh -1.1178 0.9187 'International Tables Vol C Tables 4.2.6.8 and 6.1.1.4'

loop_
_geom_angle_atom_site_label_1
_geom_angle_atom_site_label_2
_geom_angle_atom_site_label_3
_geom_angle
_geom_angle_site_symmetry_1
_geom_angle_site_symmetry_3
C2 Rh1 C15 156.9(6) . .
C2 Rh1 C4 63.7(5) . .
C15 Rh1 C4 111.7(5) . .
C2 Rh1 C5 62.7(5) . .
C15 Rh1 C5 128.9(5) . .
C4 Rh1 C5 37.7(4) . .
C2 Rh1 C3 39.1(4) . .
C15 Rh1 C3 122.6(5) . .
C4 Rh1 C3 38.1(4) . .
C5 Rh1 C3 63.5(5) . .
C2 Rh1 C1 37.3(4) . .
C15 Rh1 C1 164.2(6) . .
C4 Rh1 C1 64.6(5) . .
C5 Rh1 C1 38.7(4) . .
C3 Rh1 C1 64.9(5) . .
C2 Rh1 C11 123.9(5) . .
C15 Rh1 C11 39.8(4) . .
C4 Rh1 C11 130.2(5) . .
C5 Rh1 C11 165.4(6) . .
C3 Rh1 C11 112.2(5) . .
C1 Rh1 C11 154.4(5) . .
C2 Rh1 C12 113.6(5) . .
C15 Rh1 C12 64.2(5) . .
C4 Rh1 C12 164.3(5) . .
C5 Rh1 C12 156.9(5) . .
C3 Rh1 C12 129.7(5) . .
C1 Rh1 C12 123.6(5) . .
C11 Rh1 C12 36.8(4) . .
C2 Rh1 C14 165.0(6) . .
C15 Rh1 C14 37.2(4) . .
C4 Rh1 C14 123.3(5) . .
C5 Rh1 C14 113.6(5) . .
C3 Rh1 C14 154.4(5) . .
C1 Rh1 C14 130.4(5) . .
C11 Rh1 C14 63.6(5) . .
C12 Rh1 C14 63.6(5) . .
C2 Rh1 C13 131.4(5) . .
C15 Rh1 C13 62.3(5) . .
C4 Rh1 C13 155.7(5) . .
C5 Rh1 C13 125.5(5) . .
C3 Rh1 C13 165.8(5) . .
C1 Rh1 C13 114.1(5) . .
C11 Rh1 C13 62.0(4) . .
C12 Rh1 C13 37.8(4) . .
C14 Rh1 C13 37.2(4) . .
C21 Rh2 C24 61.7(4) . .
C21 Rh2 C22 37.0(4) . .
C24 Rh2 C22 61.9(4) . .
C21 Rh2 C23 61.4(5) . .
C24 Rh2 C23 38.2(4) . .
C22 Rh2 C23 36.1(4) . .
C21 Rh2 C25 38.7(4) . .
C24 Rh2 C25 36.8(4) . .
C22 Rh2 C25 63.6(4) . .
C23 Rh2 C25 63.3(5) . .
C21 Rh2 Zn4 92.1(3) . .
C24 Rh2 Zn4 147.6(3) . .
C22 Rh2 Zn4 109.2(4) . .
C23 Rh2 Zn4 145.1(3) . .
C25 Rh2 Zn4 110.9(3) . .
C21 Rh2 Zn1 120.8(4) . .
C24 Rh2 Zn1 138.6(3) . .
C22 Rh2 Zn1 95.2(3) . .
C23 Rh2 Zn1 103.0(3) . .
C25 Rh2 Zn1 158.3(3) . .
Zn4 Rh2 Zn1 69.83(5) . .
C21 Rh2 Zn3 123.5(4) . .
C24 Rh2 Zn3 107.7(3) . .
C22 Rh2 Zn3 159.9(3) . .
C23 Rh2 Zn3 143.1(3) . .
C25 Rh2 Zn3 97.5(3) . .
Zn4 Rh2 Zn3 69.61(5) . .
Zn1 Rh2 Zn3 102.72(5) . .
C21 Rh2 Zn7 154.0(3) . .
C24 Rh2 Zn7 93.9(3) . .
C22 Rh2 Zn7 125.4(4) . .
C23 Rh2 Zn7 94.2(3) . .
C25 Rh2 Zn7 124.4(3) . .
Zn4 Rh2 Zn7 113.92(6) . .
Zn1 Rh2 Zn7 70.89(5) . .
Zn3 Rh2 Zn7 70.05(5) . .
C33 Rh3 C32 37.7(4) . .
C33 Rh3 C35 61.8(5) . .
C32 Rh3 C35 62.3(4) . .
C33 Rh3 C34 35.8(5) . .
C32 Rh3 C34 61.7(5) . .
C35 Rh3 C34 37.6(5) . .
C33 Rh3 C31 62.5(4) . .
C32 Rh3 C31 37.1(4) . .
C35 Rh3 C31 37.8(4) . .
C34 Rh3 C31 62.6(5) . .
C33 Rh3 Zn5 98.3(4) . .
C32 Rh3 Zn5 94.7(3) . .
C35 Rh3 Zn5 156.7(3) . .
C34 Rh3 Zn5 130.1(5) . .
C31 Rh3 Zn5 124.0(3) . .
C33 Rh3 Zn1 145.1(4) . .
C32 Rh3 Zn1 108.7(3) . .
C35 Rh3 Zn1 118.7(4) . .
C34 Rh3 Zn1 156.2(4) . .
C31 Rh3 Zn1 96.2(3) . .
Zn5 Rh3 Zn1 69.79(5) . .
C33 Rh3 Zn2 103.1(3) . .
C32 Rh3 Zn2 137.1(4) . .
C35 Rh3 Zn2 124.0(4) . .
C34 Rh3 Zn2 97.3(4) . .
C31 Rh3 Zn2 159.7(3) . .
Zn5 Rh3 Zn2 69.83(5) . .
Zn1 Rh3 Zn2 103.00(5) . .
C33 Rh3 Zn8 141.1(4) . .
C32 Rh3 Zn8 148.3(3) . .
C35 Rh3 Zn8 89.7(3) . .
C34 Rh3 Zn8 105.6(4) . .
C31 Rh3 Zn8 111.4(3) . .
Zn5 Rh3 Zn8 113.47(5) . .
Zn1 Rh3 Zn8 70.55(5) . .
Zn2 Rh3 Zn8 69.97(5) . .
C43 Rh4 C42 37.8(4) . .
C43 Rh4 C44 36.7(3) . .
C42 Rh4 C44 63.1(4) . .
C43 Rh4 C45 60.9(4) . .
C42 Rh4 C45 61.9(4) . .
C44 Rh4 C45 37.3(4) . .
C43 Rh4 C41 61.5(4) . .
C42 Rh4 C41 37.0(4) . .
C44 Rh4 C41 62.3(4) . .
C45 Rh4 C41 36.7(4) . .
C43 Rh4 Zn6 146.0(3) . .
C42 Rh4 Zn6 146.5(3) . .
C44 Rh4 Zn6 109.4(3) . .
C45 Rh4 Zn6 92.0(3) . .
C41 Rh4 Zn6 109.6(3) . .
C43 Rh4 Zn2 140.3(3) . .
C42 Rh4 Zn2 105.0(3) . .
C44 Rh4 Zn2 159.3(3) . .
C45 Rh4 Zn2 122.9(3) . .
C41 Rh4 Zn2 97.7(3) . .
Zn6 Rh4 Zn2 70.51(5) . .
C43 Rh4 Zn3 105.5(3) . 13_655
C42 Rh4 Zn3 141.1(3) . 13_655
C44 Rh4 Zn3 94.7(3) . 13_655
C45 Rh4 Zn3 119.6(3) . 13_655
C41 Rh4 Zn3 155.6(3) . 13_655
Zn6 Rh4 Zn3 68.70(5) . 13_655
Zn2 Rh4 Zn3 104.07(5) . 13_655
C43 Rh4 Zn9 94.8(3) . .
C42 Rh4 Zn9 95.4(3) . .
C44 Rh4 Zn9 124.9(3) . .
C45 Rh4 Zn9 154.9(3) . .
C41 Rh4 Zn9 128.0(3) . .
Zn6 Rh4 Zn9 113.03(5) . .
Zn2 Rh4 Zn9 70.84(5) . .
Zn3 Rh4 Zn9 70.61(5) 13_655 .
C55 Rh5 C52 62.9(4) . .
C55 Rh5 C53 63.1(4) . .
C52 Rh5 C53 38.8(4) . .
C55 Rh5 C51 38.5(4) . .
C52 Rh5 C51 36.9(4) . .
C53 Rh5 C51 63.7(4) . .
C55 Rh5 C54 38.7(4) . .
C52 Rh5 C54 64.4(4) . .
C53 Rh5 C54 37.8(4) . .
C51 Rh5 C54 65.0(4) . .
C55 Rh5 Zn13 90.5(3) . .
C52 Rh5 Zn13 144.0(3) . .
C53 Rh5 Zn13 148.2(3) . .
C51 Rh5 Zn13 107.3(3) . .
C54 Rh5 Zn13 110.4(3) . .
C55 Rh5 Zn12 122.0(3) . .
C52 Rh5 Zn12 102.8(3) . .
C53 Rh5 Zn12 138.4(3) . .
C51 Rh5 Zn12 95.0(3) . .
C54 Rh5 Zn12 159.5(3) . .
Zn13 Rh5 Zn12 69.78(5) . .
C55 Rh5 Zn10 120.9(3) . .
C52 Rh5 Zn10 145.0(3) . .
C53 Rh5 Zn10 108.4(3) . .
C51 Rh5 Zn10 159.3(3) . .
C54 Rh5 Zn10 96.7(3) . .
Zn13 Rh5 Zn10 68.64(5) . .
Zn12 Rh5 Zn10 102.09(5) . .
C55 Rh5 Zn16 155.2(3) . .
C52 Rh5 Zn16 94.7(3) . .
C53 Rh5 Zn16 93.0(3) . .
C51 Rh5 Zn16 126.7(3) . .
C54 Rh5 Zn16 123.9(3) . .
Zn13 Rh5 Zn16 114.24(6) . .
Zn12 Rh5 Zn16 70.95(5) . .
Zn10 Rh5 Zn16 70.83(5) . .
C62 Rh6 C61 38.8(4) . .
C62 Rh6 C64 61.4(4) . .
C61 Rh6 C64 62.9(4) . .
C62 Rh6 C63 36.9(4) . .
C61 Rh6 C63 63.6(4) . .
C64 Rh6 C63 36.5(3) . .
C62 Rh6 C65 62.4(4) . .
C61 Rh6 C65 37.2(3) . .
C64 Rh6 C65 37.8(4) . .
C63 Rh6 C65 62.5(4) . .
C62 Rh6 Zn14 90.1(3) . .
C61 Rh6 Zn14 103.5(3) . .
C64 Rh6 Zn14 148.8(3) . .
C63 Rh6 Zn14 112.7(3) . .
C65 Rh6 Zn14 140.3(3) . .
C62 Rh6 Zn11 117.1(3) . .
C61 Rh6 Zn11 155.9(3) . .
C64 Rh6 Zn11 109.1(3) . .
C63 Rh6 Zn11 96.0(3) . .
C65 Rh6 Zn11 145.6(3) . .
Zn14 Rh6 Zn11 71.19(5) . .
C62 Rh6 Zn10 127.6(3) . .
C61 Rh6 Zn10 99.0(3) . .
C64 Rh6 Zn10 138.7(3) . .
C63 Rh6 Zn10 162.5(3) . .
C65 Rh6 Zn10 105.1(3) . .
Zn14 Rh6 Zn10 68.06(5) . .
Zn11 Rh6 Zn10 100.48(5) . .
C62 Rh6 Zn17 154.0(3) . .
C61 Rh6 Zn17 130.1(3) . .
C64 Rh6 Zn17 92.7(3) . .
C63 Rh6 Zn17 121.2(3) . .
C65 Rh6 Zn17 96.7(3) . .
Zn14 Rh6 Zn17 115.50(6) . .
Zn11 Rh6 Zn17 70.52(5) . .
Zn10 Rh6 Zn17 70.43(5) . .
C75 Rh7 C74 37.3(4) . .
C75 Rh7 C70 38.1(4) . .
C74 Rh7 C70 63.8(4) . .
C75 Rh7 C72 62.1(4) . .
C74 Rh7 C72 61.6(4) . .
C70 Rh7 C72 38.7(4) . .
C75 Rh7 C73 61.8(4) . .
C74 Rh7 C73 36.1(4) . .
C70 Rh7 C73 64.4(4) . .
C72 Rh7 C73 37.6(4) . .
C75 Rh7 Zn15 94.9(3) . .
C74 Rh7 Zn15 99.0(3) . .
C70 Rh7 Zn15 123.3(3) . .
C72 Rh7 Zn15 156.8(3) . .
C73 Rh7 Zn15 131.0(4) . .
C75 Rh7 Zn11 107.1(3) . .
C74 Rh7 Zn11 143.2(3) . .
C70 Rh7 Zn11 92.5(3) . .
C72 Rh7 Zn11 117.4(4) . .
C73 Rh7 Zn11 154.7(3) . .
Zn15 Rh7 Zn11 69.66(5) . .
C75 Rh7 Zn12 137.6(3) . 9_677
C74 Rh7 Zn12 104.3(3) . 9_677
C70 Rh7 Zn12 162.2(3) . 9_677
C72 Rh7 Zn12 124.8(4) . 9_677
C73 Rh7 Zn12 98.1(3) . 9_677
Zn15 Rh7 Zn12 69.84(5) . 9_677
Zn11 Rh7 Zn12 103.99(5) . 9_677
C75 Rh7 Zn18 147.6(3) . .
C74 Rh7 Zn18 142.3(3) . .
C70 Rh7 Zn18 109.8(3) . .
C72 Rh7 Zn18 89.8(3) . .
C73 Rh7 Zn18 106.3(4) . .
Zn15 Rh7 Zn18 112.96(6) . .
Zn11 Rh7 Zn18 70.20(5) . .
Zn12 Rh7 Zn18 70.79(5) 9_677 .
Rh3 Zn1 Rh2 175.71(7) . .
Rh3 Zn1 Zn5 54.82(4) . .
Rh2 Zn1 Zn5 125.00(6) . .
Rh3 Zn1 Zn4 124.62(6) . .
Rh2 Zn1 Zn4 54.73(4) . .
Zn5 Zn1 Zn4 170.96(6) . .
Rh3 Zn1 Zn8 55.35(4) . .
Rh2 Zn1 Zn8 128.15(6) . .
Zn5 Zn1 Zn8 93.58(5) . .
Zn4 Zn1 Zn8 92.46(5) . .
Rh3 Zn1 Zn7 128.77(6) . .
Rh2 Zn1 Zn7 54.97(4) . .
Zn5 Zn1 Zn7 92.80(5) . .
Zn4 Zn1 Zn7 93.40(5) . .
Zn8 Zn1 Zn7 94.73(5) . .
Rh4 Zn2 Rh3 175.69(6) . .
Rh4 Zn2 Zn5 123.34(6) . .
Rh3 Zn2 Zn5 54.59(4) . .
Rh4 Zn2 Zn6 54.26(4) . .
Rh3 Zn2 Zn6 127.10(6) . .
Zn5 Zn2 Zn6 171.40(6) . .
Rh4 Zn2 Zn8 128.83(6) . .
Rh3 Zn2 Zn8 55.43(4) . .
Zn5 Zn2 Zn8 93.68(5) . .
Zn6 Zn2 Zn8 93.49(5) . .
Rh4 Zn2 Zn9 54.87(4) . .
Rh3 Zn2 Zn9 127.57(6) . .
Zn5 Zn2 Zn9 92.08(5) . .
Zn6 Zn2 Zn9 92.14(5) . .
Zn8 Zn2 Zn9 94.15(5) . .
Rh2 Zn3 Rh4 176.72(7) . 13_655
Rh2 Zn3 Zn6 123.85(6) . 13_655
Rh4 Zn3 Zn6 54.98(4) 13_655 13_655
Rh2 Zn3 Zn4 54.80(4) . .
Rh4 Zn3 Zn4 125.71(6) 13_655 .
Zn6 Zn3 Zn4 170.31(7) 13_655 .
Rh2 Zn3 Zn7 55.36(4) . .
Rh4 Zn3 Zn7 126.86(6) 13_655 .
Zn6 Zn3 Zn7 91.68(5) 13_655 .
Zn4 Zn3 Zn7 94.15(5) . .
Rh2 Zn3 Zn9 128.32(6) . 13_655
Rh4 Zn3 Zn9 54.83(4) 13_655 13_655
Zn6 Zn3 Zn9 93.41(5) 13_655 13_655
Zn4 Zn3 Zn9 93.94(5) . 13_655
Zn7 Zn3 Zn9 93.57(5) . 13_655
Cl2 Zn4 Rh2 155.52(12) . .
Cl2 Zn4 Zn3 136.02(10) . .
Rh2 Zn4 Zn3 55.59(4) . .
Cl2 Zn4 Zn1 133.53(11) . .
Rh2 Zn4 Zn1 55.44(4) . .
Zn3 Zn4 Zn1 86.68(5) . .
Cl3 Zn5 Rh3 149.66(11) . .
Cl3 Zn5 Zn1 137.18(11) . .
Rh3 Zn5 Zn1 55.38(4) . .
Cl3 Zn5 Zn2 134.72(11) . .
Rh3 Zn5 Zn2 55.58(4) . .
Zn1 Zn5 Zn2 86.80(5) . .
Cl4 Zn6 Rh4 150.88(11) . .
Cl4 Zn6 Zn3 130.39(10) . 13_655
Rh4 Zn6 Zn3 56.32(4) . 13_655
Cl4 Zn6 Zn2 139.82(10) . .
Rh4 Zn6 Zn2 55.23(4) . .
Zn3 Zn6 Zn2 88.12(5) 13_655 .
Cl6 Zn7 Cl7 95.32(10) . 13_655
Cl6 Zn7 Rh2 126.92(8) . .
Cl7 Zn7 Rh2 128.72(8) 13_655 .
Cl6 Zn7 Zn3 168.34(9) . .
Cl7 Zn7 Zn3 90.22(8) 13_655 .
Rh2 Zn7 Zn3 54.58(4) . .
Cl6 Zn7 Cl1 84.91(7) . .
Cl7 Zn7 Cl1 85.50(7) 13_655 .
Rh2 Zn7 Cl1 121.55(5) . .
Zn3 Zn7 Cl1 85.30(4) . .
Cl6 Zn7 Zn1 88.20(8) . .
Cl7 Zn7 Zn1 169.74(8) 13_655 .
Rh2 Zn7 Zn1 54.13(4) . .
Zn3 Zn7 Zn1 84.68(5) . .
Cl1 Zn7 Zn1 85.22(4) . .
Cl5 Zn8 Cl7 94.67(10) 13_655 .
Cl5 Zn8 Rh3 129.07(9) 13_655 .
Cl7 Zn8 Rh3 127.28(8) . .
Cl5 Zn8 Zn2 169.37(9) 13_655 .
Cl7 Zn8 Zn2 88.25(8) . .
Rh3 Zn8 Zn2 54.60(4) . .
Cl5 Zn8 Zn1 90.48(8) 13_655 .
Cl7 Zn8 Zn1 169.06(8) . .
Rh3 Zn8 Zn1 54.10(4) . .
Zn2 Zn8 Zn1 85.01(5) . .
Cl5 Zn8 Cl1 85.33(7) 13_655 .
Cl7 Zn8 Cl1 85.50(7) . .
Rh3 Zn8 Cl1 120.99(5) . .
Zn2 Zn8 Cl1 84.71(4) . .
Zn1 Zn8 Cl1 85.31(4) . .
Cl6 Zn9 Cl5 95.34(10) . .
Cl6 Zn9 Rh4 126.51(8) . .
Cl5 Zn9 Rh4 127.16(9) . .
Cl6 Zn9 Cl1 86.66(7) . .
Cl5 Zn9 Cl1 86.53(7) . .
Rh4 Zn9 Cl1 122.15(5) . .
Cl6 Zn9 Zn3 171.44(9) . 13_655
Cl5 Zn9 Zn3 89.02(8) . 13_655
Rh4 Zn9 Zn3 54.56(4) . 13_655
Cl1 Zn9 Zn3 86.26(4) . 13_655
Cl6 Zn9 Zn2 89.12(8) . .
Cl5 Zn9 Zn2 170.89(8) . .
Rh4 Zn9 Zn2 54.29(4) . .
Cl1 Zn9 Zn2 85.80(4) . .
Zn3 Zn9 Zn2 85.58(5) 13_655 .
Rh5 Zn10 Rh6 176.66(6) . .
Rh5 Zn10 Zn14 123.83(6) . .
Rh6 Zn10 Zn14 55.58(5) . .
Rh5 Zn10 Zn13 55.17(5) . .
Rh6 Zn10 Zn13 124.52(6) . .
Zn14 Zn10 Zn13 167.24(7) . .
Rh5 Zn10 Zn17 127.86(6) . .
Rh6 Zn10 Zn17 55.00(4) . .
Zn14 Zn10 Zn17 96.05(6) . .
Zn13 Zn10 Zn17 92.91(5) . .
Rh5 Zn10 Zn16 54.82(4) . .
Rh6 Zn10 Zn16 127.96(6) . .
Zn14 Zn10 Zn16 94.03(6) . .
Zn13 Zn10 Zn16 94.32(6) . .
Zn17 Zn10 Zn16 94.41(5) . .
Rh6 Zn11 Rh7 173.61(7) . .
Rh6 Zn11 Zn15 121.09(6) . .
Rh7 Zn11 Zn15 54.79(4) . .
Rh6 Zn11 Zn18 131.06(6) . .
Rh7 Zn11 Zn18 55.32(4) . .
Zn15 Zn11 Zn18 93.36(5) . .
Rh6 Zn11 Zn17 55.15(4) . .
Rh7 Zn11 Zn17 127.19(6) . .
Zn15 Zn11 Zn17 90.09(5) . .
Zn18 Zn11 Zn17 95.26(5) . .
Rh6 Zn11 Zn14 54.24(5) . .
Rh7 Zn11 Zn14 128.69(6) . .
Zn15 Zn11 Zn14 168.67(7) . .
Zn18 Zn11 Zn14 96.84(6) . .
Zn17 Zn11 Zn14 93.87(6) . .
Rh7 Zn12 Rh5 175.66(7) 9_677 .
Rh7 Zn12 Zn13 125.71(6) 9_677 .
Rh5 Zn12 Zn13 54.63(4) . .
Rh7 Zn12 Zn15 54.59(4) 9_677 9_677
Rh5 Zn12 Zn15 124.30(6) . 9_677
Zn13 Zn12 Zn15 171.52(7) . 9_677
Rh7 Zn12 Zn18 54.91(4) 9_677 9_677
Rh5 Zn12 Zn18 129.12(6) . 9_677
Zn13 Zn12 Zn18 93.63(5) . 9_677
Zn15 Zn12 Zn18 92.62(5) 9_677 9_677
Rh7 Zn12 Zn16 128.37(6) 9_677 .
Rh5 Zn12 Zn16 54.79(4) . .
Zn13 Zn12 Zn16 93.41(5) . .
Zn15 Zn12 Zn16 91.72(5) 9_677 .
Zn18 Zn12 Zn16 95.31(5) 9_677 .
Cl9 Zn13 Rh5 151.05(12) . .
Cl9 Zn13 Zn10 133.57(11) . .
Rh5 Zn13 Zn10 56.19(5) . .
Cl9 Zn13 Zn12 137.40(11) . .
Rh5 Zn13 Zn12 55.59(4) . .
Zn10 Zn13 Zn12 87.05(5) . .
Cl10 Zn14 Rh6 152.03(14) . .
Cl10 Zn14 Zn10 129.86(13) . .
Rh6 Zn14 Zn10 56.35(5) . .
Cl10 Zn14 Zn11 142.33(13) . .
Rh6 Zn14 Zn11 54.57(5) . .
Zn10 Zn14 Zn11 84.98(6) . .
Cl11 Zn15 Rh7 145.89(11) . .
Cl11 Zn15 Zn11 132.77(10) . .
Rh7 Zn15 Zn11 55.55(4) . .
Cl11 Zn15 Zn12 139.20(10) . 9_677
Rh7 Zn15 Zn12 55.57(4) . 9_677
Zn11 Zn15 Zn12 87.68(5) . 9_677
Cl13 Zn16 Cl14 95.34(10) . .
Cl13 Zn16 Rh5 129.18(9) . .
Cl14 Zn16 Rh5 125.81(9) . .
Cl13 Zn16 Cl8 87.26(8) . .
Cl14 Zn16 Cl8 85.38(7) . .
Rh5 Zn16 Cl8 120.72(5) . .
Cl13 Zn16 Zn10 91.68(8) . .
Cl14 Zn16 Zn10 167.97(9) . .
Rh5 Zn16 Zn10 54.35(4) . .
Cl8 Zn16 Zn10 85.21(4) . .
Cl13 Zn16 Zn12 170.05(9) . .
Cl14 Zn16 Zn12 87.62(8) . .
Rh5 Zn16 Zn12 54.26(4) . .
Cl8 Zn16 Zn12 83.50(4) . .
Zn10 Zn16 Zn12 83.88(5) . .
Cl12 Zn17 Cl14 96.68(10) 9_677 9_677
Cl12 Zn17 Rh6 127.09(8) 9_677 .
Cl14 Zn17 Rh6 126.33(9) 9_677 .
Cl12 Zn17 Cl8 86.16(7) 9_677 .
Cl14 Zn17 Cl8 85.81(7) 9_677 .
Rh6 Zn17 Cl8 121.96(5) . .
Cl12 Zn17 Zn11 167.81(9) 9_677 .
Cl14 Zn17 Zn11 89.69(8) 9_677 .
Rh6 Zn17 Zn11 54.32(4) . .
Cl8 Zn17 Zn11 83.95(4) . .
Cl12 Zn17 Zn10 89.02(8) 9_677 .
Cl14 Zn17 Zn10 169.33(9) 9_677 .
Rh6 Zn17 Zn10 54.57(4) . .
Cl8 Zn17 Zn10 85.58(4) . .
Zn11 Zn17 Zn10 83.14(5) . .
Cl12 Zn18 Cl13 96.40(10) . .
Cl12 Zn18 Rh7 126.09(9) . .
Cl13 Zn18 Rh7 126.95(9) . .
Cl12 Zn18 Cl8 87.28(8) . .
Cl13 Zn18 Cl8 88.29(8) . .
Rh7 Zn18 Cl8 120.08(5) . .
Cl12 Zn18 Zn11 170.20(9) . .
Cl13 Zn18 Zn11 89.13(8) . .
Rh7 Zn18 Zn11 54.49(4) . .
Cl8 Zn18 Zn11 84.80(4) . .
Cl12 Zn18 Zn12 87.87(8) . 9_677
Cl13 Zn18 Zn12 171.34(9) . 9_677
Rh7 Zn18 Zn12 54.30(4) . 9_677
Cl8 Zn18 Zn12 84.38(4) . 9_677
Zn11 Zn18 Zn12 85.63(5) . 9_677
Zn9 Cl1 Zn9 180.00(4) 13_655 .
Zn9 Cl1 Zn7 94.86(4) 13_655 .
Zn9 Cl1 Zn7 85.14(4) . .
Zn9 Cl1 Zn7 85.14(4) 13_655 13_655
Zn9 Cl1 Zn7 94.86(4) . 13_655
Zn7 Cl1 Zn7 180.00(6) . 13_655
Zn9 Cl1 Zn8 84.68(4) 13_655 .
Zn9 Cl1 Zn8 95.32(4) . .
Zn7 Cl1 Zn8 94.73(3) . .
Zn7 Cl1 Zn8 85.27(3) 13_655 .
Zn9 Cl1 Zn8 95.32(4) 13_655 13_655
Zn9 Cl1 Zn8 84.68(4) . 13_655
Zn7 Cl1 Zn8 85.27(3) . 13_655
Zn7 Cl1 Zn8 94.73(3) 13_655 13_655
Zn8 Cl1 Zn8 180.0 . 13_655
Zn8 Cl5 Zn9 103.07(11) 13_655 .
Zn9 Cl6 Zn7 102.64(10) . .
Zn8 Cl7 Zn7 103.18(10) . 13_655
Zn18 Cl8 Zn18 180.0 9_677 .
Zn18 Cl8 Zn17 95.98(4) 9_677 9_677
Zn18 Cl8 Zn17 84.02(4) . 9_677
Zn18 Cl8 Zn17 84.02(4) 9_677 .
Zn18 Cl8 Zn17 95.98(4) . .
Zn17 Cl8 Zn17 180.00(4) 9_677 .
Zn18 Cl8 Zn16 83.19(4) 9_677 9_677
Zn18 Cl8 Zn16 96.81(4) . 9_677
Zn17 Cl8 Zn16 94.80(4) 9_677 9_677
Zn17 Cl8 Zn16 85.20(4) . 9_677
Zn18 Cl8 Zn16 96.81(4) 9_677 .
Zn18 Cl8 Zn16 83.19(4) . .
Zn17 Cl8 Zn16 85.20(4) 9_677 .
Zn17 Cl8 Zn16 94.80(4) . .
Zn16 Cl8 Zn16 180.00(5) 9_677 .
Zn18 Cl12 Zn17 101.69(11) . 9_677
Zn18 Cl13 Zn16 100.90(11) . .
Zn17 Cl14 Zn16 102.63(10) 9_677 .
C2 C1 C5 104.9(12) . .
C2 C1 C6 125.4(13) . .
C5 C1 C6 129.6(13) . .
C2 C1 Rh1 69.1(7) . .
C5 C1 Rh1 70.5(7) . .
C6 C1 Rh1 127.8(9) . .
C1 C2 C3 112.2(12) . .
C1 C2 C7 124.2(15) . .
C3 C2 C7 123.5(15) . .
C1 C2 Rh1 73.7(7) . .
C3 C2 Rh1 72.5(7) . .
C7 C2 Rh1 124.2(9) . .
C4 C3 C2 104.9(12) . .
C4 C3 C8 125.3(14) . .
C2 C3 C8 129.8(14) . .
C4 C3 Rh1 70.9(7) . .
C2 C3 Rh1 68.3(7) . .
C8 C3 Rh1 125.5(9) . .
C5 C4 C3 108.5(12) . .
C5 C4 C9 126.1(14) . .
C3 C4 C9 125.1(14) . .
C5 C4 Rh1 71.2(7) . .
C3 C4 Rh1 71.1(7) . .
C9 C4 Rh1 128.9(9) . .
C4 C5 C1 109.6(12) . .
C4 C5 C10 129.2(13) . .
C1 C5 C10 121.2(13) . .
C4 C5 Rh1 71.1(7) . .
C1 C5 Rh1 70.8(7) . .
C10 C5 Rh1 126.3(9) . .
C1 C6 H6A 109.5 . .
C1 C6 H6B 109.5 . .
H6A C6 H6B 109.5 . .
C1 C6 H6C 109.5 . .
H6A C6 H6C 109.5 . .
H6B C6 H6C 109.5 . .
C2 C7 H7A 109.5 . .
C2 C7 H7B 109.5 . .
H7A C7 H7B 109.5 . .
C2 C7 H7C 109.5 . .
H7A C7 H7C 109.5 . .
H7B C7 H7C 109.5 . .
C3 C8 H8A 109.5 . .
C3 C8 H8B 109.5 . .
H8A C8 H8B 109.5 . .
C3 C8 H8C 109.5 . .
H8A C8 H8C 109.5 . .
H8B C8 H8C 109.5 . .
C4 C9 H9A 109.5 . .
C4 C9 H9B 109.5 . .
H9A C9 H9B 109.5 . .
C4 C9 H9C 109.5 . .
H9A C9 H9C 109.5 . .
H9B C9 H9C 109.5 . .
C5 C10 H10A 109.5 . .
C5 C10 H10B 109.5 . .
H10A C10 H10B 109.5 . .
C5 C10 H10C 109.5 . .
H10A C10 H10C 109.5 . .
H10B C10 H10C 109.5 . .
C12 C11 C15 107.8(11) . .
C12 C11 C16 127.1(14) . .
C15 C11 C16 125.1(14) . .
C12 C11 Rh1 72.3(7) . .
C15 C11 Rh1 68.9(7) . .
C16 C11 Rh1 125.2(9) . .
C11 C12 C13 107.5(11) . .
C11 C12 C17 123.0(13) . .
C13 C12 C17 129.4(12) . .
C11 C12 Rh1 70.9(7) . .
C13 C12 Rh1 72.2(7) . .
C17 C12 Rh1 124.6(9) . .
C14 C13 C12 109.2(11) . .
C14 C13 C18 125.2(12) . .
C12 C13 C18 125.6(12) . .
C14 C13 Rh1 70.9(7) . .
C12 C13 Rh1 70.0(7) . .
C18 C13 Rh1 126.1(8) . .
C15 C14 C13 107.5(12) . .
C15 C14 C19 124.5(13) . .
C13 C14 C19 127.9(13) . .
C15 C14 Rh1 68.9(7) . .
C13 C14 Rh1 71.9(7) . .
C19 C14 Rh1 125.9(8) . .
C14 C15 C11 107.8(12) . .
C14 C15 C20 128.8(14) . .
C11 C15 C20 123.2(13) . .
C14 C15 Rh1 74.0(7) . .
C11 C15 Rh1 71.2(7) . .
C20 C15 Rh1 124.5(9) . .
C11 C16 H16A 109.5 . .
C11 C16 H16B 109.5 . .
H16A C16 H16B 109.5 . .
C11 C16 H16C 109.5 . .
H16A C16 H16C 109.5 . .
H16B C16 H16C 109.5 . .
C12 C17 H17A 109.5 . .
C12 C17 H17B 109.5 . .
H17A C17 H17B 109.5 . .
C12 C17 H17C 109.5 . .
H17A C17 H17C 109.5 . .
H17B C17 H17C 109.5 . .
C13 C18 H18A 109.5 . .
C13 C18 H18B 109.5 . .
H18A C18 H18B 109.5 . .
C13 C18 H18C 109.5 . .
H18A C18 H18C 109.5 . .
H18B C18 H18C 109.5 . .
C14 C19 H19A 109.5 . .
C14 C19 H19B 109.5 . .
H19A C19 H19B 109.5 . .
C14 C19 H19C 109.5 . .
H19A C19 H19C 109.5 . .
H19B C19 H19C 109.5 . .
C15 C20 H20A 109.5 . .
C15 C20 H20B 109.5 . .
H20A C20 H20B 109.5 . .
C15 C20 H20C 109.5 . .
H20A C20 H20C 109.5 . .
H20B C20 H20C 109.5 . .
C22 C21 C25 110.4(12) . .
C22 C21 C26 123.9(13) . .
C25 C21 C26 124.6(13) . .
C22 C21 Rh2 72.9(7) . .
C25 C21 Rh2 72.8(7) . .
C26 C21 Rh2 130.6(9) . .
C23 C22 C21 108.6(11) . .
C23 C22 C27 126.8(13) . .
C21 C22 C27 124.3(13) . .
C23 C22 Rh2 72.6(7) . .
C21 C22 Rh2 70.0(7) . .
C27 C22 Rh2 127.6(8) . .
C22 C23 C24 106.9(11) . .
C22 C23 C28 127.1(12) . .
C24 C23 C28 125.5(12) . .
C22 C23 Rh2 71.3(7) . .
C24 C23 Rh2 69.8(6) . .
C28 C23 Rh2 130.1(8) . .
C25 C24 C23 110.9(11) . .
C25 C24 C29 122.8(12) . .
C23 C24 C29 125.1(11) . .
C25 C24 Rh2 73.0(6) . .
C23 C24 Rh2 72.0(6) . .
C29 C24 Rh2 132.2(8) . .
C24 C25 C21 103.2(12) . .
C24 C25 C30 128.0(12) . .
C21 C25 C30 128.0(12) . .
C24 C25 Rh2 70.2(7) . .
C21 C25 Rh2 68.5(7) . .
C30 C25 Rh2 132.2(8) . .
C21 C26 H26A 109.5 . .
C21 C26 H26B 109.5 . .
H26A C26 H26B 109.5 . .
C21 C26 H26C 109.5 . .
H26A C26 H26C 109.5 . .
H26B C26 H26C 109.5 . .
C22 C27 H27A 109.5 . .
C22 C27 H27B 109.5 . .
H27A C27 H27B 109.5 . .
C22 C27 H27C 109.5 . .
H27A C27 H27C 109.5 . .
H27B C27 H27C 109.5 . .
C23 C28 H28A 109.5 . .
C23 C28 H28B 109.5 . .
H28A C28 H28B 109.5 . .
C23 C28 H28C 109.5 . .
H28A C28 H28C 109.5 . .
H28B C28 H28C 109.5 . .
C24 C29 H29A 109.5 . .
C24 C29 H29B 109.5 . .
H29A C29 H29B 109.5 . .
C24 C29 H29C 109.5 . .
H29A C29 H29C 109.5 . .
H29B C29 H29C 109.5 . .
C25 C30 H30A 109.5 . .
C25 C30 H30B 109.5 . .
H30A C30 H30B 109.5 . .
C25 C30 H30C 109.5 . .
H30A C30 H30C 109.5 . .
H30B C30 H30C 109.5 . .
C32 C31 C35 106.6(12) . .
C32 C31 C36 125.4(12) . .
C35 C31 C36 126.9(13) . .
C32 C31 Rh3 70.6(7) . .
C35 C31 Rh3 70.4(7) . .
C36 C31 Rh3 133.1(8) . .
C31 C32 C33 108.0(12) . .
C31 C32 C37 124.3(12) . .
C33 C32 C37 127.1(13) . .
C31 C32 Rh3 72.2(7) . .
C33 C32 Rh3 70.7(7) . .
C37 C32 Rh3 129.8(8) . .
C34 C33 C32 109.2(13) . .
C34 C33 C38 129.4(15) . .
C32 C33 C38 120.6(14) . .
C34 C33 Rh3 72.6(8) . .
C32 C33 Rh3 71.6(7) . .
C38 C33 Rh3 130.4(9) . .
C33 C34 C35 108.9(13) . .
C33 C34 C39 124.5(17) . .
C35 C34 C39 126.3(16) . .
C33 C34 Rh3 71.6(8) . .
C35 C34 Rh3 71.2(8) . .
C39 C34 Rh3 128.6(10) . .
C34 C35 C31 107.4(12) . .
C34 C35 C40 128.1(15) . .
C31 C35 C40 123.7(15) . .
C34 C35 Rh3 71.2(8) . .
C31 C35 Rh3 71.8(7) . .
C40 C35 Rh3 130.4(9) . .
C31 C36 H36A 109.5 . .
C31 C36 H36B 109.5 . .
H36A C36 H36B 109.5 . .
C31 C36 H36C 109.5 . .
H36A C36 H36C 109.5 . .
H36B C36 H36C 109.5 . .
C32 C37 H37A 109.5 . .
C32 C37 H37B 109.5 . .
H37A C37 H37B 109.5 . .
C32 C37 H37C 109.5 . .
H37A C37 H37C 109.5 . .
H37B C37 H37C 109.5 . .
C33 C38 H38A 109.5 . .
C33 C38 H38B 109.5 . .
H38A C38 H38B 109.5 . .
C33 C38 H38C 109.5 . .
H38A C38 H38C 109.5 . .
H38B C38 H38C 109.5 . .
C34 C39 H39A 109.5 . .
C34 C39 H39B 109.5 . .
H39A C39 H39B 109.5 . .
C34 C39 H39C 109.5 . .
H39A C39 H39C 109.5 . .
H39B C39 H39C 109.5 . .
C35 C40 H40A 109.5 . .
C35 C40 H40B 109.5 . .
H40A C40 H40B 109.5 . .
C35 C40 H40C 109.5 . .
H40A C40 H40C 109.5 . .
H40B C40 H40C 109.5 . .
C45 C41 C42 107.4(11) . .
C45 C41 C46 128.1(12) . .
C42 C41 C46 124.4(12) . .
C45 C41 Rh4 70.8(7) . .
C42 C41 Rh4 69.5(6) . .
C46 C41 Rh4 128.2(8) . .
C41 C42 C43 106.4(10) . .
C41 C42 C47 127.0(11) . .
C43 C42 C47 125.9(11) . .
C41 C42 Rh4 73.5(6) . .
C43 C42 Rh4 70.7(6) . .
C47 C42 Rh4 128.4(8) . .
C44 C43 C42 110.7(10) . .
C44 C43 C48 123.5(10) . .
C42 C43 C48 125.4(10) . .
C44 C43 Rh4 72.9(6) . .
C42 C43 Rh4 71.5(6) . .
C48 C43 Rh4 128.6(7) . .
C43 C44 C45 105.8(10) . .
C43 C44 C49 127.4(11) . .
C45 C44 C49 126.4(11) . .
C43 C44 Rh4 70.5(6) . .
C45 C44 Rh4 71.7(6) . .
C49 C44 Rh4 127.8(7) . .
C41 C45 C44 109.6(11) . .
C41 C45 C50 122.8(12) . .
C44 C45 C50 127.1(12) . .
C41 C45 Rh4 72.5(7) . .
C44 C45 Rh4 71.0(6) . .
C50 C45 Rh4 129.6(8) . .
C41 C46 H46A 109.5 . .
C41 C46 H46B 109.5 . .
H46A C46 H46B 109.5 . .
C41 C46 H46C 109.5 . .
H46A C46 H46C 109.5 . .
H46B C46 H46C 109.5 . .
C42 C47 H47A 109.5 . .
C42 C47 H47B 109.5 . .
H47A C47 H47B 109.5 . .
C42 C47 H47C 109.5 . .
H47A C47 H47C 109.5 . .
H47B C47 H47C 109.5 . .
C43 C48 H48A 109.5 . .
C43 C48 H48B 109.5 . .
H48A C48 H48B 109.5 . .
C43 C48 H48C 109.5 . .
H48A C48 H48C 109.5 . .
H48B C48 H48C 109.5 . .
C44 C49 H49A 109.5 . .
C44 C49 H49B 109.5 . .
H49A C49 H49B 109.5 . .
C44 C49 H49C 109.5 . .
H49A C49 H49C 109.5 . .
H49B C49 H49C 109.5 . .
C45 C50 H50A 109.5 . .
C45 C50 H50B 109.5 . .
H50A C50 H50B 109.5 . .
C45 C50 H50C 109.5 . .
H50A C50 H50C 109.5 . .
H50B C50 H50C 109.5 . .
C52 C51 C56 127.8(13) . .
C52 C51 C55 106.6(11) . .
C56 C51 C55 124.8(12) . .
C52 C51 Rh5 71.0(7) . .
C56 C51 Rh5 132.1(8) . .
C55 C51 Rh5 69.1(6) . .
C51 C52 C53 109.0(11) . .
C51 C52 C57 125.3(12) . .
C53 C52 C57 125.1(11) . .
C51 C52 Rh5 72.0(7) . .
C53 C52 Rh5 70.9(6) . .
C57 C52 Rh5 130.4(8) . .
C54 C53 C52 108.7(10) . .
C54 C53 C58 123.5(11) . .
C52 C53 C58 127.7(11) . .
C54 C53 Rh5 71.4(6) . .
C52 C53 Rh5 70.3(6) . .
C58 C53 Rh5 127.8(7) . .
C53 C54 C55 105.1(10) . .
C53 C54 C59 124.0(11) . .
C55 C54 C59 130.2(11) . .
C53 C54 Rh5 70.8(6) . .
C55 C54 Rh5 69.0(6) . .
C59 C54 Rh5 131.6(7) . .
C51 C55 C54 110.5(10) . .
C51 C55 C60 124.7(12) . .
C54 C55 C60 124.1(11) . .
C51 C55 Rh5 72.4(7) . .
C54 C55 Rh5 72.3(6) . .
C60 C55 Rh5 129.9(8) . .
C51 C56 H56A 109.5 . .
C51 C56 H56B 109.5 . .
H56A C56 H56B 109.5 . .
C51 C56 H56C 109.5 . .
H56A C56 H56C 109.5 . .
H56B C56 H56C 109.5 . .
C52 C57 H57A 109.5 . .
C52 C57 H57B 109.5 . .
H57A C57 H57B 109.5 . .
C52 C57 H57C 109.5 . .
H57A C57 H57C 109.5 . .
H57B C57 H57C 109.5 . .
C53 C58 H58A 109.5 . .
C53 C58 H58B 109.5 . .
H58A C58 H58B 109.5 . .
C53 C58 H58C 109.5 . .
H58A C58 H58C 109.5 . .
H58B C58 H58C 109.5 . .
C54 C59 H59A 109.5 . .
C54 C59 H59B 109.5 . .
H59A C59 H59B 109.5 . .
C54 C59 H59C 109.5 . .
H59A C59 H59C 109.5 . .
H59B C59 H59C 109.5 . .
C55 C60 H60A 109.5 . .
C55 C60 H60B 109.5 . .
H60A C60 H60B 109.5 . .
C55 C60 H60C 109.5 . .
H60A C60 H60C 109.5 . .
H60B C60 H60C 109.5 . .
C65 C61 C62 104.9(10) . .
C65 C61 C66 125.2(10) . .
C62 C61 C66 129.3(10) . .
C65 C61 Rh6 71.7(6) . .
C62 C61 Rh6 69.1(6) . .
C66 C61 Rh6 129.9(7) . .
C63 C62 C61 110.2(10) . .
C63 C62 C67 124.7(11) . .
C61 C62 C67 124.5(10) . .
C63 C62 Rh6 73.4(6) . .
C61 C62 Rh6 72.1(6) . .
C67 C62 Rh6 128.0(7) . .
C64 C63 C62 107.4(10) . .
C64 C63 C68 126.9(11) . .
C62 C63 C68 125.3(11) . .
C64 C63 Rh6 71.8(6) . .
C62 C63 Rh6 69.7(6) . .
C68 C63 Rh6 129.6(7) . .
C63 C64 C65 109.2(10) . .
C63 C64 C69 127.3(11) . .
C65 C64 C69 123.2(10) . .
C63 C64 Rh6 71.8(6) . .
C65 C64 Rh6 71.2(6) . .
C69 C64 Rh6 128.7(7) . .
C61 C65 C64 108.3(10) . .
C61 C65 C71 125.2(11) . .
C64 C65 C71 125.9(10) . .
C61 C65 Rh6 71.1(6) . .
C64 C65 Rh6 71.1(6) . .
C71 C65 Rh6 130.1(8) . .
C61 C66 H66A 109.5 . .
C61 C66 H66B 109.5 . .
H66A C66 H66B 109.5 . .
C61 C66 H66C 109.5 . .
H66A C66 H66C 109.5 . .
H66B C66 H66C 109.5 . .
C62 C67 H67A 109.5 . .
C62 C67 H67B 109.5 . .
H67A C67 H67B 109.5 . .
C62 C67 H67C 109.5 . .
H67A C67 H67C 109.5 . .
H67B C67 H67C 109.5 . .
C63 C68 H68A 109.5 . .
C63 C68 H68B 109.5 . .
H68A C68 H68B 109.5 . .
C63 C68 H68C 109.5 . .
H68A C68 H68C 109.5 . .
H68B C68 H68C 109.5 . .
C64 C69 H69A 109.5 . .
C64 C69 H69B 109.5 . .
H69A C69 H69B 109.5 . .
C64 C69 H69C 109.5 . .
H69A C69 H69C 109.5 . .
H69B C69 H69C 109.5 . .
C75 C70 C76 129.5(11) . .
C75 C70 C72 103.4(10) . .
C76 C70 C72 126.2(11) . .
C75 C70 Rh7 70.7(6) . .
C76 C70 Rh7 130.3(8) . .
C72 C70 Rh7 70.9(6) . .
C65 C71 H71A 109.5 . .
C65 C71 H71B 109.5 . .
H71A C71 H71B 109.5 . .
C65 C71 H71C 109.5 . .
H71A C71 H71C 109.5 . .
H71B C71 H71C 109.5 . .
C73 C72 C70 109.3(11) . .
C73 C72 C77 126.3(13) . .
C70 C72 C77 124.2(12) . .
C73 C72 Rh7 71.5(7) . .
C70 C72 Rh7 70.4(7) . .
C77 C72 Rh7 128.8(8) . .
C74 C73 C72 107.6(11) . .
C74 C73 C78 131.9(13) . .
C72 C73 C78 120.1(13) . .
C74 C73 Rh7 71.3(7) . .
C72 C73 Rh7 70.9(7) . .
C78 C73 Rh7 127.8(8) . .
C73 C74 C75 109.5(11) . .
C73 C74 C79 124.3(12) . .
C75 C74 C79 125.5(11) . .
C73 C74 Rh7 72.6(7) . .
C75 C74 Rh7 71.1(6) . .
C79 C74 Rh7 130.1(7) . .
C74 C75 C70 110.2(10) . .
C74 C75 C80 123.0(11) . .
C70 C75 C80 126.3(10) . .
C74 C75 Rh7 71.7(6) . .
C70 C75 Rh7 71.3(6) . .
C80 C75 Rh7 130.2(7) . .
C70 C76 H76A 109.5 . .
C70 C76 H76B 109.5 . .
H76A C76 H76B 109.5 . .
C70 C76 H76C 109.5 . .
H76A C76 H76C 109.5 . .
H76B C76 H76C 109.5 . .
C72 C77 H77A 109.5 . .
C72 C77 H77B 109.5 . .
H77A C77 H77B 109.5 . .
C72 C77 H77C 109.5 . .
H77A C77 H77C 109.5 . .
H77B C77 H77C 109.5 . .
C73 C78 H78A 109.5 . .
C73 C78 H78B 109.5 . .
H78A C78 H78B 109.5 . .
C73 C78 H78C 109.5 . .
H78A C78 H78C 109.5 . .
H78B C78 H78C 109.5 . .
C74 C79 H79A 109.5 . .
C74 C79 H79B 109.5 . .
H79A C79 H79B 109.5 . .
C74 C79 H79C 109.5 . .
H79A C79 H79C 109.5 . .
H79B C79 H79C 109.5 . .
C75 C80 H80A 109.5 . .
C75 C80 H80B 109.5 . .
H80A C80 H80B 109.5 . .
C75 C80 H80C 109.5 . .
H80A C80 H80C 109.5 . .
H80B C80 H80C 109.5 . .

loop_
_geom_bond_atom_site_label_1
_geom_bond_atom_site_label_2
_geom_bond_distance
_geom_bond_site_symmetry_2
Rh1 C2 2.114(12) .
Rh1 C15 2.143(12) .
Rh1 C4 2.167(12) .
Rh1 C5 2.168(12) .
Rh1 C3 2.170(12) .
Rh1 C1 2.172(12) .
Rh1 C11 2.174(11) .
Rh1 C12 2.192(12) .
Rh1 C14 2.209(12) .
Rh1 C13 2.221(11) .
Rh2 C21 2.205(12) .
Rh2 C24 2.229(11) .
Rh2 C22 2.243(12) .
Rh2 C23 2.258(11) .
Rh2 C25 2.265(12) .
Rh2 Zn4 2.3935(16) .
Rh2 Zn1 2.4143(16) .
Rh2 Zn3 2.4166(15) .
Rh2 Zn7 2.4397(16) .
Rh3 C33 2.193(12) .
Rh3 C32 2.204(11) .
Rh3 C35 2.206(12) .
Rh3 C34 2.206(13) .
Rh3 C31 2.225(12) .
Rh3 Zn5 2.3902(16) .
Rh3 Zn1 2.4066(16) .
Rh3 Zn2 2.4193(16) .
Rh3 Zn8 2.4438(15) .
Rh4 C43 2.203(10) .
Rh4 C42 2.213(10) .
Rh4 C44 2.234(10) .
Rh4 C45 2.242(11) .
Rh4 C41 2.265(12) .
Rh4 Zn6 2.3868(16) .
Rh4 Zn2 2.4154(15) .
Rh4 Zn3 2.4251(15) 13_655
Rh4 Zn9 2.4330(15) .
Rh5 C55 2.215(11) .
Rh5 C52 2.247(11) .
Rh5 C53 2.254(11) .
Rh5 C51 2.260(12) .
Rh5 C54 2.261(11) .
Rh5 Zn13 2.3897(16) .
Rh5 Zn12 2.4177(15) .
Rh5 Zn10 2.4192(16) .
Rh5 Zn16 2.4335(15) .
Rh6 C62 2.207(10) .
Rh6 C61 2.249(10) .
Rh6 C64 2.256(10) .
Rh6 C63 2.256(11) .
Rh6 C65 2.257(11) .
Rh6 Zn14 2.3999(18) .
Rh6 Zn11 2.4100(15) .
Rh6 Zn10 2.4218(16) .
Rh6 Zn17 2.4349(15) .
Rh7 C75 2.220(11) .
Rh7 C74 2.228(11) .
Rh7 C70 2.228(11) .
Rh7 C72 2.236(11) .
Rh7 C73 2.245(12) .
Rh7 Zn15 2.3883(16) .
Rh7 Zn11 2.4106(15) .
Rh7 Zn12 2.4169(16) 9_677
Rh7 Zn18 2.4353(16) .
Zn1 Zn5 2.7443(19) .
Zn1 Zn4 2.7520(19) .
Zn1 Zn8 2.8013(18) .
Zn1 Zn7 2.8151(17) .
Zn2 Zn5 2.7528(19) .
Zn2 Zn6 2.7719(19) .
Zn2 Zn8 2.7884(18) .
Zn2 Zn9 2.8101(17) .
Zn3 Rh4 2.4251(15) 13_655
Zn3 Zn6 2.7152(18) 13_655
Zn3 Zn4 2.7457(18) .
Zn3 Zn7 2.7874(18) .
Zn3 Zn9 2.8076(18) 13_655
Zn4 Cl2 2.181(3) .
Zn5 Cl3 2.161(3) .
Zn6 Cl4 2.166(3) .
Zn6 Zn3 2.7152(18) 13_655
Zn7 Cl6 2.403(3) .
Zn7 Cl7 2.433(3) 13_655
Zn7 Cl1 2.8038(12) .
Zn8 Cl5 2.369(3) 13_655
Zn8 Cl7 2.422(3) .
Zn8 Cl1 2.8129(12) .
Zn9 Cl6 2.395(3) .
Zn9 Cl5 2.401(3) .
Zn9 Cl1 2.7328(12) .
Zn9 Zn3 2.8076(18) 13_655
Zn10 Zn14 2.698(2) .
Zn10 Zn13 2.711(2) .
Zn10 Zn17 2.8006(18) .
Zn10 Zn16 2.8121(18) .
Zn11 Zn15 2.7408(19) .
Zn11 Zn18 2.7864(18) .
Zn11 Zn17 2.7971(18) .
Zn11 Zn14 2.800(2) .
Zn12 Rh7 2.4169(16) 9_677
Zn12 Zn13 2.7498(19) .
Zn12 Zn15 2.7510(19) 9_677
Zn12 Zn18 2.8105(18) 9_677
Zn12 Zn16 2.8153(19) .
Zn13 Cl9 2.160(3) .
Zn14 Cl10 2.150(4) .
Zn15 Cl11 2.186(3) .
Zn15 Zn12 2.7510(19) 9_677
Zn16 Cl13 2.394(3) .
Zn16 Cl14 2.433(3) .
Zn16 Cl8 2.8017(12) .
Zn17 Cl12 2.404(3) 9_677
Zn17 Cl14 2.419(3) 9_677
Zn17 Cl8 2.7935(12) .
Zn18 Cl12 2.388(3) .
Zn18 Cl13 2.393(3) .
Zn18 Cl8 2.7583(12) .
Zn18 Zn12 2.8106(18) 9_677
Cl1 Zn9 2.7328(12) 13_655
Cl1 Zn7 2.8038(12) 13_655
Cl1 Zn8 2.8129(12) 13_655
Cl5 Zn8 2.369(3) 13_655
Cl7 Zn7 2.433(3) 13_655
Cl8 Zn18 2.7583(12) 9_677
Cl8 Zn17 2.7935(12) 9_677
Cl8 Zn16 2.8017(12) 9_677
Cl12 Zn17 2.404(3) 9_677
Cl14 Zn17 2.419(3) 9_677
C1 C2 1.371(16) .
C1 C5 1.439(16) .
C1 C6 1.484(15) .
C2 C3 1.436(16) .
C2 C7 1.542(16) .
C3 C4 1.414(15) .
C3 C8 1.526(15) .
C4 C5 1.400(16) .
C4 C9 1.481(15) .
C5 C10 1.543(15) .
C6 H6A 0.9800 .
C6 H6B 0.9800 .
C6 H6C 0.9800 .
C7 H7A 0.9800 .
C7 H7B 0.9800 .
C7 H7C 0.9800 .
C8 H8A 0.9800 .
C8 H8B 0.9800 .
C8 H8C 0.9800 .
C9 H9A 0.9800 .
C9 H9B 0.9800 .
C9 H9C 0.9800 .
C10 H10A 0.9800 .
C10 H10B 0.9800 .
C10 H10C 0.9800 .
C11 C12 1.377(15) .
C11 C15 1.471(16) .
C11 C16 1.502(15) .
C12 C13 1.430(15) .
C12 C17 1.477(15) .
C13 C14 1.413(15) .
C13 C18 1.506(15) .
C14 C15 1.388(16) .
C14 C19 1.503(15) .
C15 C20 1.546(16) .
C16 H16A 0.9800 .
C16 H16B 0.9800 .
C16 H16C 0.9800 .
C17 H17A 0.9800 .
C17 H17B 0.9800 .
C17 H17C 0.9800 .
C18 H18A 0.9800 .
C18 H18B 0.9800 .
C18 H18C 0.9800 .
C19 H19A 0.9800 .
C19 H19B 0.9800 .
C19 H19C 0.9800 .
C20 H20A 0.9800 .
C20 H20B 0.9800 .
C20 H20C 0.9800 .
C21 C22 1.413(16) .
C21 C25 1.481(16) .
C21 C26 1.514(15) .
C22 C23 1.395(15) .
C22 C27 1.506(15) .
C23 C24 1.467(15) .
C23 C28 1.528(15) .
C24 C25 1.417(14) .
C24 C29 1.505(14) .
C25 C30 1.506(15) .
C26 H26A 0.9800 .
C26 H26B 0.9800 .
C26 H26C 0.9800 .
C27 H27A 0.9800 .
C27 H27B 0.9800 .
C27 H27C 0.9800 .
C28 H28A 0.9800 .
C28 H28B 0.9800 .
C28 H28C 0.9800 .
C29 H29A 0.9800 .
C29 H29B 0.9800 .
C29 H29C 0.9800 .
C30 H30A 0.9800 .
C30 H30B 0.9800 .
C30 H30C 0.9800 .
C31 C32 1.410(15) .
C31 C35 1.434(16) .
C31 C36 1.561(16) .
C32 C33 1.422(15) .
C32 C37 1.562(15) .
C33 C34 1.353(17) .
C33 C38 1.562(17) .
C34 C35 1.423(17) .
C34 C39 1.490(19) .
C35 C40 1.496(17) .
C36 H36A 0.9800 .
C36 H36B 0.9800 .
C36 H36C 0.9800 .
C37 H37A 0.9800 .
C37 H37B 0.9800 .
C37 H37C 0.9800 .
C38 H38A 0.9800 .
C38 H38B 0.9800 .
C38 H38C 0.9800 .
C39 H39A 0.9800 .
C39 H39B 0.9800 .
C39 H39C 0.9800 .
C40 H40A 0.9800 .
C40 H40B 0.9800 .
C40 H40C 0.9800 .
C41 C45 1.419(15) .
C41 C42 1.422(14) .
C41 C46 1.509(15) .
C42 C43 1.431(14) .
C42 C47 1.485(14) .
C43 C44 1.395(13) .
C43 C48 1.494(13) .
C44 C45 1.430(14) .
C44 C49 1.518(14) .
C45 C50 1.531(14) .
C46 H46A 0.9800 .
C46 H46B 0.9800 .
C46 H46C 0.9800 .
C47 H47A 0.9800 .
C47 H47B 0.9800 .
C47 H47C 0.9800 .
C48 H48A 0.9800 .
C48 H48B 0.9800 .
C48 H48C 0.9800 .
C49 H49A 0.9800 .
C49 H49B 0.9800 .
C49 H49C 0.9800 .
C50 H50A 0.9800 .
C50 H50B 0.9800 .
C50 H50C 0.9800 .
C51 C52 1.428(15) .
C51 C56 1.457(14) .
C51 C55 1.474(15) .
C52 C53 1.496(15) .
C52 C57 1.503(14) .
C53 C54 1.462(14) .
C53 C58 1.529(14) .
C54 C55 1.483(15) .
C54 C59 1.532(14) .
C55 C60 1.515(14) .
C56 H56A 0.9800 .
C56 H56B 0.9800 .
C56 H56C 0.9800 .
C57 H57A 0.9800 .
C57 H57B 0.9800 .
C57 H57C 0.9800 .
C58 H58A 0.9800 .
C58 H58B 0.9800 .
C58 H58C 0.9800 .
C59 H59A 0.9800 .
C59 H59B 0.9800 .
C59 H59C 0.9800 .
C60 H60A 0.9800 .
C60 H60B 0.9800 .
C60 H60C 0.9800 .
C61 C65 1.438(13) .
C61 C62 1.481(14) .
C61 C66 1.526(13) .
C62 C63 1.415(14) .
C62 C67 1.525(13) .
C63 C64 1.411(14) .
C63 C68 1.507(14) .
C64 C65 1.461(14) .
C64 C69 1.514(13) .
C65 C71 1.482(13) .
C66 H66A 0.9800 .
C66 H66B 0.9800 .
C66 H66C 0.9800 .
C67 H67A 0.9800 .
C67 H67B 0.9800 .
C67 H67C 0.9800 .
C68 H68A 0.9800 .
C68 H68B 0.9800 .
C68 H68C 0.9800 .
C69 H69A 0.9800 .
C69 H69B 0.9800 .
C69 H69C 0.9800 .
C70 C75 1.451(14) .
C70 C76 1.468(14) .
C70 C72 1.479(15) .
C71 H71A 0.9800 .
C71 H71B 0.9800 .
C71 H71C 0.9800 .
C72 C73 1.444(15) .
C72 C77 1.538(15) .
C73 C74 1.388(15) .
C73 C78 1.559(16) .
C74 C75 1.421(14) .
C74 C79 1.500(14) .
C75 C80 1.554(14) .
C76 H76A 0.9800 .
C76 H76B 0.9800 .
C76 H76C 0.9800 .
C77 H77A 0.9800 .
C77 H77B 0.9800 .
C77 H77C 0.9800 .
C78 H78A 0.9800 .
C78 H78B 0.9800 .
C78 H78C 0.9800 .
C79 H79A 0.9800 .
C79 H79B 0.9800 .
C79 H79C 0.9800 .
C80 H80A 0.9800 .
C80 H80B 0.9800 .
C80 H80C 0.9800 .

loop_
_platon_squeeze_void_nr
_platon_squeeze_void_average_x
_platon_squeeze_void_average_y
_platon_squeeze_void_average_z
_platon_squeeze_void_volume
_platon_squeeze_void_count_electrons
1 0.513 -0.003 0.243 489.1 -10.9
2 1.013 -0.003 0.256 488.9 -11.1
3 0.487 0.003 0.757 489.1 -10.5
4 0.987 0.003 0.744 489.2 -8.5
5 0.253 0.263 -0.006 489.0 -12.1
6 0.753 0.263 0.507 489.1 -11.4
7 0.247 0.237 0.506 489.0 -8.0
8 0.747 0.237 0.994 489.1 -9.5
9 0.000 0.250 0.125 19.6 -2.2
10 0.500 0.250 0.375 19.6 -1.9
11 0.013 0.497 0.743 489.1 -11.0
12 0.513 0.497 0.757 488.9 -11.1
13 0.487 0.503 0.243 489.1 -8.5
14 -0.013 0.503 0.256 489.1 -10.5
15 0.747 0.737 0.006 489.0 -8.0
16 0.247 0.737 0.494 489.1 -9.5
17 0.753 0.763 0.493 489.0 -12.1
18 0.253 0.763 1.007 489.1 -11.4
19 0.500 0.750 0.625 19.6 -2.2
20 0.000 0.750 0.875 19.6 -1.9
